data_4329074
loop_
_publ_author_name
'Jun-ichi Nishigaki'
'Tsuyoshi Matsumoto'
'Kazuyuki Tatsumi'

_publ_section_title
;
 Model Studies of Methyl CoM Reductase: Methane Formation via CH3-S Bond
 Cleavage of Ni(I) Tetraazacyclic Complexes Having Intramolecular Methyl
 Sulfide Pendants
;
_journal_name_full 'Inorganic Chemistry'
_journal_page_first 5173
_journal_page_last 5187
_journal_paper_doi 10.1021/ic300017k
_journal_volume 51
_journal_year 2012
_chemical_formula_moiety 'C16 H36 N4 Ni S2, 2(C F3 O3 S)'
_chemical_formula_sum 'C18 H36 F6 N4 Ni O6 S4'
_chemical_formula_weight 705.44
_space_group_IT_number 14
_symmetry_cell_setting monoclinic
_symmetry_Int_Tables_number 14
_symmetry_space_group_name_Hall '-P 2ybc'
_symmetry_space_group_name_H-M 'P 1 21/c 1'
_atom_sites_solution_hydrogens geom
_atom_sites_solution_primary direct
_atom_sites_solution_secondary difmap
_cell_angle_alpha 90.0000
_cell_angle_beta 91.787(2)
_cell_angle_gamma 90.0000
_cell_formula_units_Z 4
_cell_length_a 12.662(3)
_cell_length_b 16.384(3)
_cell_length_c 13.884(3)
_cell_measurement_reflns_used 7922
_cell_measurement_temperature 173
_cell_measurement_theta_max 27.48
_cell_measurement_theta_min 3.19
_cell_volume 2878.9(11)
_computing_cell_refinement CrystalClear
_computing_data_collection 'CrystalClear (Rigaku/MSC Inc., 2006)'
_computing_data_reduction CrystalClear
_computing_molecular_graphics 'CrystalStructure 4.0'
_computing_publication_material 'CrystalStructure 4.0 (Rigaku, 2010)'
_computing_structure_refinement 'SHELXL97 (Sheldrick, 2008)'
_computing_structure_solution 'SIR92 (Altomare, et al., 1994)'
_diffrn_ambient_temperature 173
_diffrn_detector_area_resol_mean 7.314
_diffrn_measured_fraction_theta_full 0.995
_diffrn_measured_fraction_theta_max 0.995
_diffrn_measurement_device_type 'Rigaku Mercury70'
_diffrn_measurement_method \w
_diffrn_radiation_type 'Mo K\a'
_diffrn_radiation_wavelength 0.71070
_diffrn_reflns_av_R_equivalents 0.0379
_diffrn_reflns_limit_h_max 16
_diffrn_reflns_limit_h_min -16
_diffrn_reflns_limit_k_max 21
_diffrn_reflns_limit_k_min -21
_diffrn_reflns_limit_l_max 18
_diffrn_reflns_limit_l_min -18
_diffrn_reflns_number 33548
_diffrn_reflns_theta_full 27.50
_diffrn_reflns_theta_max 27.50
_diffrn_standards_number 0
_exptl_absorpt_coefficient_mu 1.043
_exptl_absorpt_correction_T_max 0.949
_exptl_absorpt_correction_T_min 0.889
_exptl_absorpt_correction_type multi-scan
_exptl_absorpt_process_details 'REQAB (Rigaku, 1998)'
_exptl_crystal_colour purple
_exptl_crystal_density_diffrn 1.627
_exptl_crystal_description block
_exptl_crystal_F_000 1464.00
_exptl_crystal_size_max 0.100
_exptl_crystal_size_mid 0.100
_exptl_crystal_size_min 0.050
_refine_diff_density_max 2.170
_refine_diff_density_min -1.010
_refine_ls_extinction_method none
_refine_ls_goodness_of_fit_ref 1.080
_refine_ls_hydrogen_treatment constr
_refine_ls_number_parameters 336
_refine_ls_number_reflns 6572
_refine_ls_number_restraints 0
_refine_ls_R_factor_gt 0.0712
_refine_ls_shift/su_max 0.001
_refine_ls_structure_factor_coef Fsqd
_refine_ls_weighting_details 'w = 1/[\s^2^(Fo^2^)+(0.1074P)^2^+7.9255P] where P=(Fo^2^+2Fc^2^)/3'
_refine_ls_weighting_scheme calc
_refine_ls_wR_factor_ref 0.2013
_reflns_number_gt 5721
_reflns_number_total 6572
_reflns_threshold_expression F^2^>2.0\s(F^2^)
_cod_data_source_file ic300017k_si_002_12.cif
_cod_data_source_block cis-Ni(dmtec)OTf2
_cod_database_code 4329074

loop_
_symmetry_equiv_pos_site_id
_symmetry_equiv_pos_as_xyz
1 +X,+Y,+Z
2 -X,1/2+Y,1/2-Z
3 -X,-Y,-Z
4 +X,1/2-Y,1/2+Z

loop_
_atom_site_label
_atom_site_type_symbol
_atom_site_fract_x
_atom_site_fract_y
_atom_site_fract_z
_atom_site_U_iso_or_equiv
_atom_site_adp_type
_atom_site_occupancy
_atom_site_symmetry_multiplicity
_atom_site_calc_flag
_atom_site_refinement_flags
Ni(1) Ni 0.22085(4) 0.91670(3) 0.25273(3) 0.02377(16) Uani 1.0 4 d .
S(1) S 0.12463(8) 0.84471(6) 0.38829(8) 0.0338(3) Uani 1.0 4 d .
S(2) S 0.32736(9) 0.78682(7) 0.30731(8) 0.0361(3) Uani 1.0 4 d .
S(3) S 0.78968(9) 0.66849(7) 0.45341(8) 0.0375(3) Uani 1.0 4 d .
S(4) S 0.25134(9) 0.56271(7) 0.16332(9) 0.0394(3) Uiso 1.0 4 d .
F(1) F 0.6615(5) 0.6966(4) 0.5912(5) 0.116(2) Uani 1.0 4 d .
F(2) F 0.6413(4) 0.7763(3) 0.4737(5) 0.109(2) Uani 1.0 4 d .
F(3) F 0.5859(3) 0.6542(3) 0.4572(6) 0.127(3) Uani 1.0 4 d .
F(4) F 0.1999(7) 0.4554(6) 0.3010(6) 0.0344(17) Uiso 0.3000 4 d .
F(5) F 0.3530(5) 0.5591(4) 0.3284(4) 0.0612(13) Uiso 0.7000 4 d .
F(6) F 0.3410(5) 0.4431(4) 0.2595(5) 0.0696(15) Uiso 0.7000 4 d .
F(7) F 0.3268(10) 0.4223(8) 0.2166(10) 0.059(3) Uiso 0.3000 4 d .
F(8) F 0.2047(5) 0.4944(4) 0.3246(4) 0.0617(13) Uiso 0.7000 4 d .
F(9) F 0.3537(8) 0.5150(7) 0.3239(8) 0.046(3) Uiso 0.3000 4 d .
O(1) O 0.8633(3) 0.7204(3) 0.5039(3) 0.0551(10) Uani 1.0 4 d .
O(2) O 0.7955(3) 0.5834(2) 0.4778(3) 0.0508(9) Uani 1.0 4 d .
O(3) O 0.7811(6) 0.6806(3) 0.3518(3) 0.0848(17) Uani 1.0 4 d .
O(4) O 0.3527(4) 0.5770(3) 0.1216(3) 0.0582(10) Uiso 1.0 4 d .
O(5) O 0.1850(5) 0.5048(4) 0.1108(5) 0.0458(15) Uiso 0.7000 4 d .
O(6) O 0.2027(7) 0.6347(5) 0.1940(6) 0.069(2) Uiso 0.7000 4 d .
O(7) O 0.1671(12) 0.5292(10) 0.1056(11) 0.050(4) Uiso 0.3000 4 d .
O(8) O 0.1919(17) 0.6217(13) 0.2274(16) 0.076(6) Uiso 0.3000 4 d .
N(1) N 0.0910(3) 0.8691(3) 0.1640(3) 0.0323(8) Uani 1.0 4 d .
N(2) N 0.3040(3) 0.9433(3) 0.1307(3) 0.0312(7) Uani 1.0 4 d .
N(3) N 0.3494(3) 0.9797(3) 0.3282(3) 0.0321(8) Uani 1.0 4 d .
N(4) N 0.1348(3) 1.0242(2) 0.2475(3) 0.0312(7) Uani 1.0 4 d .
C(1) C 0.1274(4) 0.8155(3) 0.0835(4) 0.0401(10) Uani 1.0 4 d .
C(2) C 0.2054(4) 0.8533(3) 0.0155(4) 0.0413(10) Uani 1.0 4 d .
C(3) C 0.3128(4) 0.8762(3) 0.0595(4) 0.0394(10) Uani 1.0 4 d .
C(4) C 0.4094(4) 0.9747(3) 0.1604(4) 0.0357(9) Uani 1.0 4 d .
C(5) C 0.3984(4) 1.0277(3) 0.2499(4) 0.0360(9) Uani 1.0 4 d .
C(6) C 0.3125(4) 1.0352(3) 0.4067(4) 0.0402(10) Uani 1.0 4 d .
C(7) C 0.2317(4) 1.0996(3) 0.3781(4) 0.0388(10) Uani 1.0 4 d .
C(8) C 0.1252(4) 1.0682(3) 0.3400(4) 0.0361(9) Uani 1.0 4 d .
C(9) C 0.0296(4) 1.0079(3) 0.2040(4) 0.0348(9) Uani 1.0 4 d .
C(10) C 0.0386(4) 0.9442(3) 0.1247(3) 0.0358(9) Uani 1.0 4 d .
C(11) C 0.0107(4) 0.8221(3) 0.2188(4) 0.0379(10) Uani 1.0 4 d .
C(12) C 0.0592(4) 0.7765(3) 0.3040(4) 0.0391(10) Uani 1.0 4 d .
C(13) C 0.0143(4) 0.8874(3) 0.4502(4) 0.0419(10) Uani 1.0 4 d .
C(14) C 0.4329(4) 0.9246(3) 0.3716(4) 0.0380(10) Uani 1.0 4 d .
C(15) C 0.3889(4) 0.8444(3) 0.4055(4) 0.0385(10) Uani 1.0 4 d .
C(16) C 0.4417(4) 0.7493(4) 0.2463(4) 0.0487(12) Uani 1.0 4 d .
C(17) C 0.6637(5) 0.7001(4) 0.4979(7) 0.069(2) Uani 1.0 4 d .
C(18) C 0.2886(6) 0.5124(5) 0.2733(6) 0.0379(15) Uiso 0.7000 4 d .
C(19) C 0.2802(11) 0.4833(11) 0.2538(11) 0.030(3) Uiso 0.3000 4 d .
H(1) H 0.2685 0.9859 0.0993 0.0374 Uiso 1.0 4 calc R
H(2) H 0.1690 1.0592 0.2059 0.0374 Uiso 1.0 4 calc R
H(3) H 0.0644 0.7977 0.0451 0.0481 Uiso 1.0 4 calc R
H(4) H 0.1602 0.7660 0.1124 0.0481 Uiso 1.0 4 calc R
H(5) H 0.1729 0.9031 -0.0130 0.0496 Uiso 1.0 4 calc R
H(6) H 0.2165 0.8144 -0.0379 0.0496 Uiso 1.0 4 calc R
H(7) H 0.3446 0.8278 0.0917 0.0473 Uiso 1.0 4 calc R
H(8) H 0.3600 0.8934 0.0078 0.0473 Uiso 1.0 4 calc R
H(9) H 0.4391 1.0074 0.1077 0.0429 Uiso 1.0 4 calc R
H(10) H 0.4580 0.9286 0.1749 0.0429 Uiso 1.0 4 calc R
H(11) H 0.4689 1.0475 0.2722 0.0432 Uiso 1.0 4 calc R
H(12) H 0.3539 1.0758 0.2339 0.0432 Uiso 1.0 4 calc R
H(13) H 0.3751 1.0631 0.4355 0.0482 Uiso 1.0 4 calc R
H(14) H 0.2822 1.0008 0.4576 0.0482 Uiso 1.0 4 calc R
H(15) H 0.2622 1.1348 0.3281 0.0465 Uiso 1.0 4 calc R
H(16) H 0.2195 1.1344 0.4350 0.0465 Uiso 1.0 4 calc R
H(17) H 0.0950 1.0311 0.3882 0.0433 Uiso 1.0 4 calc R
H(18) H 0.0761 1.1148 0.3307 0.0433 Uiso 1.0 4 calc R
H(19) H -0.0007 1.0590 0.1767 0.0417 Uiso 1.0 4 calc R
H(20) H -0.0182 0.9878 0.2539 0.0417 Uiso 1.0 4 calc R
H(21) H -0.0327 0.9304 0.0983 0.0429 Uiso 1.0 4 calc R
H(22) H 0.0803 0.9667 0.0717 0.0429 Uiso 1.0 4 calc R
H(23) H -0.0250 0.7825 0.1748 0.0455 Uiso 1.0 4 calc R
H(24) H -0.0435 0.8603 0.2420 0.0455 Uiso 1.0 4 calc R
H(25) H 0.1109 0.7363 0.2808 0.0469 Uiso 1.0 4 calc R
H(26) H 0.0032 0.7463 0.3372 0.0469 Uiso 1.0 4 calc R
H(27) H 0.0403 0.9186 0.5062 0.0503 Uiso 1.0 4 calc R
H(28) H -0.0316 0.8432 0.4715 0.0503 Uiso 1.0 4 calc R
H(29) H -0.0259 0.9235 0.4064 0.0503 Uiso 1.0 4 calc R
H(30) H 0.4681 0.9528 0.4269 0.0456 Uiso 1.0 4 calc R
H(31) H 0.4868 0.9138 0.3231 0.0456 Uiso 1.0 4 calc R
H(32) H 0.3361 0.8549 0.4551 0.0462 Uiso 1.0 4 calc R
H(33) H 0.4468 0.8116 0.4356 0.0462 Uiso 1.0 4 calc R
H(34) H 0.4758 0.7062 0.2850 0.0585 Uiso 1.0 4 calc R
H(35) H 0.4918 0.7942 0.2376 0.0585 Uiso 1.0 4 calc R
H(36) H 0.4196 0.7273 0.1832 0.0585 Uiso 1.0 4 calc R

loop_
_atom_site_aniso_label
_atom_site_aniso_U_11
_atom_site_aniso_U_22
_atom_site_aniso_U_33
_atom_site_aniso_U_12
_atom_site_aniso_U_13
_atom_site_aniso_U_23
Ni(1) 0.0227(3) 0.0230(3) 0.0255(3) 0.00044(16) -0.00071(18) -0.00187(17)
S(1) 0.0322(5) 0.0319(5) 0.0375(6) 0.0032(4) 0.0060(4) 0.0035(4)
S(2) 0.0337(6) 0.0334(6) 0.0413(6) 0.0021(4) 0.0033(5) 0.0001(5)
S(3) 0.0386(6) 0.0344(6) 0.0394(6) -0.0021(5) -0.0015(5) -0.0075(5)
F(1) 0.120(5) 0.109(4) 0.123(5) -0.007(4) 0.081(4) -0.031(4)
F(2) 0.062(3) 0.058(3) 0.202(6) 0.0306(19) -0.054(3) -0.055(3)
F(3) 0.0360(19) 0.083(3) 0.262(8) -0.0067(19) -0.007(3) -0.076(4)
O(1) 0.0350(18) 0.050(2) 0.080(3) -0.0073(15) -0.0023(17) -0.0214(19)
O(2) 0.056(3) 0.0324(17) 0.064(3) 0.0070(15) -0.0058(18) -0.0069(15)
O(3) 0.146(5) 0.069(3) 0.039(3) 0.005(3) -0.002(3) -0.002(2)
N(1) 0.0286(17) 0.0329(18) 0.0352(18) -0.0040(14) -0.0012(14) -0.0029(14)
N(2) 0.0276(17) 0.0331(17) 0.0327(18) -0.0004(14) 0.0007(14) -0.0009(14)
N(3) 0.0294(17) 0.0341(18) 0.0326(18) -0.0039(14) -0.0038(14) -0.0020(14)
N(4) 0.0282(16) 0.0291(17) 0.0364(18) -0.0008(13) 0.0031(14) 0.0010(14)
C(1) 0.040(3) 0.040(3) 0.041(3) -0.0046(19) -0.0001(19) -0.0116(19)
C(2) 0.042(3) 0.048(3) 0.034(3) -0.002(2) 0.0014(19) -0.012(2)
C(3) 0.037(3) 0.049(3) 0.033(3) 0.0048(19) 0.0064(18) -0.0094(19)
C(4) 0.0242(19) 0.040(3) 0.043(3) -0.0037(16) 0.0048(17) 0.0042(18)
C(5) 0.030(2) 0.034(2) 0.044(3) -0.0040(16) 0.0011(17) 0.0053(18)
C(6) 0.047(3) 0.039(3) 0.034(3) -0.003(2) -0.0018(19) -0.0083(18)
C(7) 0.044(3) 0.034(2) 0.039(3) -0.0009(18) 0.0020(19) -0.0080(18)
C(8) 0.035(3) 0.031(2) 0.043(3) 0.0007(17) 0.0044(18) -0.0034(17)
C(9) 0.0260(19) 0.036(2) 0.043(3) 0.0059(16) 0.0011(17) 0.0061(18)
C(10) 0.029(2) 0.041(3) 0.036(3) -0.0023(17) -0.0051(17) 0.0068(18)
C(11) 0.032(2) 0.038(3) 0.044(3) -0.0086(17) 0.0038(18) -0.0003(19)
C(12) 0.045(3) 0.033(3) 0.040(3) 0.0049(18) 0.0068(19) 0.0029(18)
C(13) 0.040(3) 0.041(3) 0.045(3) 0.0054(19) 0.014(2) 0.000(2)
C(14) 0.029(2) 0.043(3) 0.042(3) -0.0009(17) -0.0086(18) 0.0012(19)
C(15) 0.037(3) 0.040(3) 0.038(3) 0.0020(18) -0.0050(18) 0.0028(18)
C(16) 0.042(3) 0.044(3) 0.061(4) 0.007(2) 0.009(3) -0.006(3)
C(17) 0.033(3) 0.051(4) 0.123(6) 0.001(3) 0.001(3) -0.036(4)

loop_
_atom_type_symbol
_atom_type_description
_atom_type_scat_dispersion_real
_atom_type_scat_dispersion_imag
_atom_type_scat_source
C C 0.0033 0.0016
;
International Tables for Crystallography
(1992, Vol. C, Tables 4.2.6.8 and 6.1.1.4)
;
H H 0.0000 0.0000
;
International Tables for Crystallography
(1992, Vol. C, Table 6.1.1.4)
;
N N 0.0061 0.0033
;
International Tables for Crystallography
(1992, Vol. C, Tables 4.2.6.8 and 6.1.1.4)
;
O O 0.0106 0.0060
;
International Tables for Crystallography
(1992, Vol. C, Tables 4.2.6.8 and 6.1.1.4)
;
Ni Ni 0.3393 1.1124
;
International Tables for Crystallography
(1992, Vol. C, Tables 4.2.6.8 and 6.1.1.4)
;
F F 0.0171 0.0103
;
International Tables for Crystallography
(1992, Vol. C, Tables 4.2.6.8 and 6.1.1.4)
;
S S 0.1246 0.1234
;
International Tables for Crystallography
(1992, Vol. C, Tables 4.2.6.8 and 6.1.1.4)
;

loop_
_geom_angle_atom_site_label_1
_geom_angle_atom_site_label_2
_geom_angle_atom_site_label_3
_geom_angle
_geom_angle_publ_flag
S(1) Ni(1) S(2) 70.47(4) yes
S(1) Ni(1) N(1) 83.24(10) yes
S(1) Ni(1) N(2) 164.73(11) yes
S(1) Ni(1) N(3) 103.37(10) yes
S(1) Ni(1) N(4) 98.95(10) yes
S(2) Ni(1) N(1) 104.29(10) yes
S(2) Ni(1) N(2) 97.92(11) yes
S(2) Ni(1) N(3) 82.82(10) yes
S(2) Ni(1) N(4) 165.19(11) yes
N(1) Ni(1) N(2) 90.39(14) yes
N(1) Ni(1) N(3) 171.73(14) yes
N(1) Ni(1) N(4) 84.09(14) yes
N(2) Ni(1) N(3) 84.37(14) yes
N(2) Ni(1) N(4) 94.16(14) yes
N(3) Ni(1) N(4) 89.90(14) yes
Ni(1) S(1) C(12) 91.60(16) yes
Ni(1) S(1) C(13) 124.39(17) yes
C(12) S(1) C(13) 101.7(3) yes
Ni(1) S(2) C(15) 90.02(16) yes
Ni(1) S(2) C(16) 123.59(19) yes
C(15) S(2) C(16) 101.4(3) yes
O(1) S(3) O(2) 115.7(3) yes
O(1) S(3) O(3) 115.6(3) yes
O(1) S(3) C(17) 103.4(3) yes
O(2) S(3) O(3) 111.7(3) yes
O(2) S(3) C(17) 103.7(3) yes
O(3) S(3) C(17) 105.0(4) yes
O(4) S(4) O(5) 114.4(3) yes
O(4) S(4) O(6) 112.9(4) yes
O(4) S(4) O(7) 119.8(7) yes
O(4) S(4) O(8) 126.2(8) yes
O(4) S(4) C(18) 101.7(3) yes
O(4) S(4) C(19) 103.3(5) yes
O(5) S(4) O(6) 116.8(5) yes
O(5) S(4) O(8) 114.8(9) yes
O(5) S(4) C(18) 105.2(4) yes
O(5) S(4) C(19) 88.9(6) yes
O(6) S(4) O(7) 99.6(8) yes
O(6) S(4) C(18) 103.6(5) yes
O(6) S(4) C(19) 117.9(6) yes
O(7) S(4) O(8) 101.4(10) yes
O(7) S(4) C(18) 118.4(7) yes
O(7) S(4) C(19) 103.9(8) yes
O(8) S(4) C(18) 85.2(9) yes
O(8) S(4) C(19) 98.1(10) yes
F(6) F(4) F(8) 99.5(9) yes
F(8) F(4) C(18) 61.1(8) yes
F(8) F(4) C(19) 82.1(12) yes
F(9) F(5) C(18) 52.5(10) yes
F(4) F(6) F(7) 95.1(12) yes
F(4) F(6) F(9) 79.6(6) yes
F(4) F(6) C(18) 52.4(5) yes
F(7) F(6) F(9) 155.9(14) yes
F(7) F(6) C(18) 114.7(13) yes
F(7) F(6) C(19) 94.3(15) yes
F(9) F(6) C(19) 66.4(10) yes
F(6) F(7) C(19) 52.3(12) yes
F(4) F(8) F(9) 102.9(9) yes
F(4) F(8) C(18) 90.6(9) yes
F(4) F(8) C(19) 67.4(11) yes
F(9) F(8) C(19) 47.7(7) yes
F(5) F(9) F(6) 147.3(13) yes
F(5) F(9) F(8) 99.2(10) yes
F(5) F(9) C(18) 94.9(12) yes
F(5) F(9) C(19) 114.4(13) yes
F(6) F(9) F(8) 77.0(6) yes
F(6) F(9) C(18) 60.3(7) yes
F(8) F(9) C(18) 41.9(6) yes
F(8) F(9) C(19) 46.9(7) yes
S(4) O(5) O(7) 78(2) yes
S(4) O(6) O(8) 93(3) yes
S(4) O(7) O(5) 84(2) yes
S(4) O(8) O(6) 66(3) yes
Ni(1) N(1) C(1) 112.8(3) yes
Ni(1) N(1) C(10) 103.4(3) yes
Ni(1) N(1) C(11) 114.2(3) yes
C(1) N(1) C(10) 110.7(4) yes
C(1) N(1) C(11) 107.7(4) yes
C(10) N(1) C(11) 107.9(4) yes
Ni(1) N(2) C(3) 116.0(3) yes
Ni(1) N(2) C(4) 108.8(3) yes
C(3) N(2) C(4) 111.0(4) yes
Ni(1) N(3) C(5) 102.8(3) yes
Ni(1) N(3) C(6) 113.1(3) yes
Ni(1) N(3) C(14) 114.6(3) yes
C(5) N(3) C(6) 110.7(4) yes
C(5) N(3) C(14) 107.8(4) yes
C(6) N(3) C(14) 107.6(4) yes
Ni(1) N(4) C(8) 116.2(3) yes
Ni(1) N(4) C(9) 109.2(3) yes
C(8) N(4) C(9) 110.3(4) yes
N(1) C(1) C(2) 116.3(4) yes
C(1) C(2) C(3) 116.1(4) yes
N(2) C(3) C(2) 111.5(4) yes
N(2) C(4) C(5) 108.7(4) yes
N(3) C(5) C(4) 110.1(4) yes
N(3) C(6) C(7) 117.0(4) yes
C(6) C(7) C(8) 116.0(4) yes
N(4) C(8) C(7) 111.7(4) yes
N(4) C(9) C(10) 109.5(4) yes
N(1) C(10) C(9) 110.0(4) yes
N(1) C(11) C(12) 112.6(4) yes
S(1) C(12) C(11) 111.7(3) yes
N(3) C(14) C(15) 112.8(4) yes
S(2) C(15) C(14) 111.9(4) yes
S(3) C(17) F(1) 112.0(5) yes
S(3) C(17) F(2) 111.6(5) yes
S(3) C(17) F(3) 109.7(5) yes
F(1) C(17) F(2) 106.6(7) yes
F(1) C(17) F(3) 110.8(7) yes
F(2) C(17) F(3) 105.8(6) yes
S(4) C(18) F(4) 108.8(5) yes
S(4) C(18) F(5) 111.4(6) yes
S(4) C(18) F(6) 113.0(6) yes
S(4) C(18) F(7) 94.3(6) yes
S(4) C(18) F(8) 111.5(5) yes
S(4) C(18) F(9) 136.2(9) yes
S(4) C(18) C(19) 86.5(18) yes
F(4) C(18) F(5) 130.4(7) yes
F(4) C(18) F(6) 83.6(6) yes
F(4) C(18) F(7) 79.2(7) yes
F(4) C(18) F(9) 114.8(9) yes
F(4) C(18) C(19) 57.6(17) yes
F(5) C(18) F(6) 105.7(6) yes
F(5) C(18) F(7) 124.5(7) yes
F(5) C(18) F(8) 107.6(6) yes
F(5) C(18) C(19) 150.4(18) yes
F(6) C(18) F(8) 107.3(7) yes
F(6) C(18) F(9) 75.6(8) yes
F(7) C(18) F(8) 106.9(7) yes
F(7) C(18) F(9) 96.4(9) yes
F(8) C(18) F(9) 105.7(9) yes
F(8) C(18) C(19) 85.8(17) yes
F(9) C(18) C(19) 119.1(19) yes
S(4) C(19) F(4) 116.7(10) yes
S(4) C(19) F(5) 89.6(8) yes
S(4) C(19) F(6) 130.3(13) yes
S(4) C(19) F(7) 111.2(11) yes
S(4) C(19) F(8) 105.2(10) yes
S(4) C(19) F(9) 108.7(11) yes
S(4) C(19) C(18) 75.9(18) yes
F(4) C(19) F(5) 109.7(10) yes
F(4) C(19) F(6) 109.5(15) yes
F(4) C(19) F(7) 107.7(14) yes
F(4) C(19) F(9) 106.7(12) yes
F(4) C(19) C(18) 101(2) yes
F(5) C(19) F(6) 91.6(10) yes
F(5) C(19) F(7) 121.6(11) yes
F(5) C(19) F(8) 81.9(8) yes
F(6) C(19) F(8) 124.1(14) yes
F(6) C(19) F(9) 72.8(10) yes
F(6) C(19) C(18) 113(2) yes
F(7) C(19) F(8) 135.8(15) yes
F(7) C(19) F(9) 105.1(12) yes
F(7) C(19) C(18) 141(3) yes
F(8) C(19) F(9) 85.4(10) yes
F(8) C(19) C(18) 70.9(17) yes
F(9) C(19) C(18) 40.9(14) yes
Ni(1) N(2) H(1) 106.841 no
C(3) N(2) H(1) 106.830 no
C(4) N(2) H(1) 106.852 no
Ni(1) N(4) H(2) 106.904 no
C(8) N(4) H(2) 106.911 no
C(9) N(4) H(2) 106.909 no
N(1) C(1) H(3) 108.212 no
N(1) C(1) H(4) 108.206 no
C(2) C(1) H(3) 108.213 no
C(2) C(1) H(4) 108.210 no
H(3) C(1) H(4) 107.351 no
C(1) C(2) H(5) 108.263 no
C(1) C(2) H(6) 108.251 no
C(3) C(2) H(5) 108.251 no
C(3) C(2) H(6) 108.257 no
H(5) C(2) H(6) 107.377 no
N(2) C(3) H(7) 109.336 no
N(2) C(3) H(8) 109.337 no
C(2) C(3) H(7) 109.327 no
C(2) C(3) H(8) 109.340 no
H(7) C(3) H(8) 107.967 no
N(2) C(4) H(9) 109.949 no
N(2) C(4) H(10) 109.944 no
C(5) C(4) H(9) 109.940 no
C(5) C(4) H(10) 109.937 no
H(9) C(4) H(10) 108.336 no
N(3) C(5) H(11) 109.645 no
N(3) C(5) H(12) 109.653 no
C(4) C(5) H(11) 109.654 no
C(4) C(5) H(12) 109.648 no
H(11) C(5) H(12) 108.153 no
N(3) C(6) H(13) 108.043 no
N(3) C(6) H(14) 108.032 no
C(7) C(6) H(13) 108.038 no
C(7) C(6) H(14) 108.040 no
H(13) C(6) H(14) 107.264 no
C(6) C(7) H(15) 108.278 no
C(6) C(7) H(16) 108.278 no
C(8) C(7) H(15) 108.276 no
C(8) C(7) H(16) 108.273 no
H(15) C(7) H(16) 107.399 no
N(4) C(8) H(17) 109.275 no
N(4) C(8) H(18) 109.271 no
C(7) C(8) H(17) 109.276 no
C(7) C(8) H(18) 109.274 no
H(17) C(8) H(18) 107.941 no
N(4) C(9) H(19) 109.773 no
N(4) C(9) H(20) 109.772 no
C(10) C(9) H(19) 109.775 no
C(10) C(9) H(20) 109.769 no
H(19) C(9) H(20) 108.221 no
N(1) C(10) H(21) 109.655 no
N(1) C(10) H(22) 109.649 no
C(9) C(10) H(21) 109.655 no
C(9) C(10) H(22) 109.650 no
H(21) C(10) H(22) 108.154 no
N(1) C(11) H(23) 109.067 no
N(1) C(11) H(24) 109.062 no
C(12) C(11) H(23) 109.075 no
C(12) C(11) H(24) 109.078 no
H(23) C(11) H(24) 107.822 no
S(1) C(12) H(25) 109.279 no
S(1) C(12) H(26) 109.275 no
C(11) C(12) H(25) 109.286 no
C(11) C(12) H(26) 109.277 no
H(25) C(12) H(26) 107.943 no
S(1) C(13) H(27) 109.475 no
S(1) C(13) H(28) 109.472 no
S(1) C(13) H(29) 109.462 no
H(27) C(13) H(28) 109.473 no
H(27) C(13) H(29) 109.480 no
H(28) C(13) H(29) 109.464 no
N(3) C(14) H(30) 109.036 no
N(3) C(14) H(31) 109.031 no
C(15) C(14) H(30) 109.027 no
C(15) C(14) H(31) 109.026 no
H(30) C(14) H(31) 107.802 no
S(2) C(15) H(32) 109.237 no
S(2) C(15) H(33) 109.244 no
C(14) C(15) H(32) 109.242 no
C(14) C(15) H(33) 109.243 no
H(32) C(15) H(33) 107.921 no
S(2) C(16) H(34) 109.471 no
S(2) C(16) H(35) 109.462 no
S(2) C(16) H(36) 109.472 no
H(34) C(16) H(35) 109.465 no
H(34) C(16) H(36) 109.483 no
H(35) C(16) H(36) 109.474 no

loop_
_geom_bond_atom_site_label_1
_geom_bond_atom_site_label_2
_geom_bond_distance
_geom_bond_publ_flag
Ni(1) S(1) 2.5614(13) yes
Ni(1) S(2) 2.6187(13) yes
Ni(1) N(1) 2.168(4) yes
Ni(1) N(2) 2.069(4) yes
Ni(1) N(3) 2.169(4) yes
Ni(1) N(4) 2.072(4) yes
S(1) C(12) 1.800(5) yes
S(1) C(13) 1.804(5) yes
S(2) C(15) 1.814(5) yes
S(2) C(16) 1.808(6) yes
S(3) O(1) 1.429(4) yes
S(3) O(2) 1.436(4) yes
S(3) O(3) 1.425(5) yes
S(3) C(17) 1.805(7) yes
S(4) O(4) 1.444(5) yes
S(4) O(5) 1.449(7) yes
S(4) O(6) 1.402(9) yes
S(4) O(7) 1.424(15) yes
S(4) O(8) 1.53(3) yes
S(4) C(18) 1.786(8) yes
S(4) C(19) 1.838(16) yes
F(1) C(17) 1.298(11) yes
F(2) C(17) 1.322(8) yes
F(3) C(17) 1.350(8) yes
F(4) F(6) 1.905(11) yes
F(4) F(8) 0.719(11) yes
F(4) C(18) 1.519(12) yes
F(4) C(19) 1.308(17) yes
F(5) F(9) 0.725(13) yes
F(5) C(18) 1.340(10) yes
F(5) C(19) 1.845(17) yes
F(6) F(7) 0.705(15) yes
F(6) F(9) 1.485(13) yes
F(6) C(18) 1.332(10) yes
F(6) C(19) 1.015(17) yes
F(7) C(18) 1.749(15) yes
F(7) C(19) 1.28(2) yes
F(8) F(9) 1.917(12) yes
F(8) C(18) 1.330(9) yes
F(8) C(19) 1.404(16) yes
F(9) C(18) 1.067(12) yes
F(9) C(19) 1.424(18) yes
O(5) O(7) 0.464(17) yes
O(6) O(8) 0.53(3) yes
N(1) C(1) 1.505(6) yes
N(1) C(10) 1.493(6) yes
N(1) C(11) 1.502(6) yes
N(2) C(3) 1.485(6) yes
N(2) C(4) 1.478(6) yes
N(3) C(5) 1.493(6) yes
N(3) C(6) 1.505(6) yes
N(3) C(14) 1.501(6) yes
N(4) C(8) 1.481(6) yes
N(4) C(9) 1.470(6) yes
C(1) C(2) 1.520(7) yes
C(2) C(3) 1.521(7) yes
C(4) C(5) 1.526(7) yes
C(6) C(7) 1.514(7) yes
C(7) C(8) 1.523(7) yes
C(9) C(10) 1.524(7) yes
C(11) C(12) 1.512(7) yes
C(14) C(15) 1.508(7) yes
C(18) C(19) 0.557(18) yes
N(2) H(1) 0.930 no
N(4) H(2) 0.930 no
C(1) H(3) 0.990 no
C(1) H(4) 0.990 no
C(2) H(5) 0.990 no
C(2) H(6) 0.990 no
C(3) H(7) 0.990 no
C(3) H(8) 0.990 no
C(4) H(9) 0.990 no
C(4) H(10) 0.990 no
C(5) H(11) 0.990 no
C(5) H(12) 0.990 no
C(6) H(13) 0.990 no
C(6) H(14) 0.990 no
C(7) H(15) 0.990 no
C(7) H(16) 0.990 no
C(8) H(17) 0.990 no
C(8) H(18) 0.990 no
C(9) H(19) 0.990 no
C(9) H(20) 0.990 no
C(10) H(21) 0.990 no
C(10) H(22) 0.990 no
C(11) H(23) 0.990 no
C(11) H(24) 0.990 no
C(12) H(25) 0.990 no
C(12) H(26) 0.990 no
C(13) H(27) 0.980 no
C(13) H(28) 0.980 no
C(13) H(29) 0.980 no
C(14) H(30) 0.990 no
C(14) H(31) 0.990 no
C(15) H(32) 0.990 no
C(15) H(33) 0.990 no
C(16) H(34) 0.980 no
C(16) H(35) 0.980 no
C(16) H(36) 0.980 no

loop_
_geom_contact_atom_site_label_1
_geom_contact_atom_site_label_2
_geom_contact_distance
_geom_contact_publ_flag
_geom_contact_site_symmetry_2
Ni(1) C(2) 3.454(5) no .
Ni(1) C(7) 3.467(5) no .
S(1) C(15) 3.348(5) no .
S(2) C(12) 3.398(5) no .
F(1) O(1) 2.888(7) no .
F(1) O(2) 2.994(7) no .
F(2) O(1) 2.974(6) no .
F(2) O(3) 2.940(8) no .
F(3) O(2) 2.902(6) no .
F(3) O(3) 2.943(8) no .
F(4) O(5) 2.763(11) no .
F(4) O(6) 3.292(13) no .
F(4) O(7) 2.986(18) no .
F(4) O(8) 2.91(3) no .
F(5) O(4) 2.886(7) no .
F(5) O(6) 2.901(10) no .
F(5) O(8) 2.65(3) no .
F(6) O(4) 2.920(8) no .
F(6) O(5) 2.989(9) no .
F(6) O(7) 3.333(17) no .
F(6) O(8) 3.50(3) no .
F(7) O(4) 2.882(14) no .
F(7) O(5) 2.654(14) no .
F(7) O(7) 3.06(2) no .
F(8) O(5) 2.976(8) no .
F(8) O(6) 2.928(10) no .
F(8) O(7) 3.115(16) no .
F(8) O(8) 2.49(3) no .
F(9) O(4) 2.987(11) no .
F(9) O(5) 3.599(12) no .
F(9) O(6) 3.246(14) no .
F(9) O(8) 2.98(3) no .
N(1) C(3) 3.203(6) no .
N(2) C(1) 3.119(6) no .
N(2) C(10) 3.359(6) no .
N(3) C(8) 3.197(6) no .
N(4) C(5) 3.338(6) no .
N(4) C(6) 3.109(6) no .
C(1) C(12) 3.269(7) no .
C(2) C(10) 3.030(7) no .
C(4) C(14) 3.050(7) no .
C(5) C(7) 3.041(7) no .
C(6) C(15) 3.273(7) no .
C(9) C(11) 3.062(7) no .
C(11) C(13) 3.385(7) no .
C(14) C(16) 3.362(8) no .
S(2) O(6) 3.321(9) no .
S(2) O(8) 3.37(2) no .
F(1) F(4) 3.369(11) no 3_666
F(1) F(6) 3.087(9) no 3_666
F(1) F(7) 3.302(15) no 3_666
F(2) F(7) 3.595(15) no 2_655
F(2) C(6) 3.547(7) no 3_676
F(2) C(7) 3.278(7) no 3_676
F(2) C(15) 3.487(7) no .
F(3) C(4) 3.364(8) no 2_645
F(3) C(5) 3.554(9) no 2_645
F(4) F(1) 3.369(11) no 3_666
F(4) O(2) 3.135(10) no 3_666
F(4) C(9) 3.029(10) no 2_545
F(4) C(10) 3.227(10) no 2_545
F(4) C(11) 3.452(10) no 2_545
F(5) C(2) 3.550(8) no 4_565
F(5) C(3) 3.433(7) no 4_565
F(5) C(4) 3.310(7) no 2_645
F(5) C(5) 3.401(7) no 2_645
F(5) C(16) 3.516(8) no .
F(6) F(1) 3.087(9) no 3_666
F(6) C(4) 3.357(8) no 2_645
F(6) C(5) 3.585(8) no 2_645
F(6) C(14) 3.454(8) no 2_645
F(7) F(1) 3.302(15) no 3_666
F(7) F(2) 3.595(15) no 2_645
F(7) C(14) 3.316(14) no 2_645
F(8) O(2) 3.025(7) no 3_666
F(8) C(9) 2.988(7) no 2_545
F(8) C(10) 3.285(7) no 2_545
F(9) C(4) 3.072(11) no 2_645
F(9) C(5) 3.338(11) no 2_645
O(1) C(1) 3.538(6) no 4_665
O(1) C(7) 3.598(6) no 3_676
O(1) C(11) 3.539(7) no 4_665
O(1) C(13) 3.433(7) no 1_655
O(2) F(4) 3.135(10) no 3_666
O(2) F(8) 3.025(7) no 3_666
O(2) N(2) 3.001(5) no 2_645
O(2) N(4) 3.417(6) no 2_645
O(2) C(10) 3.438(6) no 2_645
O(3) N(4) 3.113(7) no 2_645
O(3) C(7) 3.456(7) no 2_645
O(3) C(8) 3.477(7) no 2_645
O(4) C(6) 3.529(7) no 4_564
O(4) C(15) 3.310(7) no 4_564
O(4) C(16) 3.480(7) no .
O(5) C(6) 3.369(8) no 4_564
O(5) C(13) 3.263(8) no 2_545
O(5) C(13) 3.531(8) no 4_564
O(6) S(2) 3.321(9) no .
O(6) C(1) 3.456(10) no .
O(6) C(12) 3.349(10) no .
O(7) C(6) 3.528(16) no 4_564
O(7) C(13) 3.341(17) no 2_545
O(7) C(13) 3.165(16) no 4_564
O(8) S(2) 3.37(2) no .
O(8) C(9) 3.52(3) no 2_545
O(8) C(12) 3.24(3) no .
N(2) O(2) 3.001(5) no 2_655
N(4) O(2) 3.417(6) no 2_655
N(4) O(3) 3.113(7) no 2_655
C(1) O(1) 3.538(6) no 4_464
C(1) O(6) 3.456(10) no .
C(2) F(5) 3.550(8) no 4_564
C(3) F(5) 3.433(7) no 4_564
C(4) F(3) 3.364(8) no 2_655
C(4) F(5) 3.310(7) no 2_655
C(4) F(6) 3.357(8) no 2_655
C(4) F(9) 3.072(11) no 2_655
C(5) F(3) 3.554(9) no 2_655
C(5) F(5) 3.401(7) no 2_655
C(5) F(6) 3.585(8) no 2_655
C(5) F(9) 3.338(11) no 2_655
C(6) F(2) 3.547(7) no 3_676
C(6) O(4) 3.529(7) no 4_565
C(6) O(5) 3.369(8) no 4_565
C(6) O(7) 3.528(16) no 4_565
C(7) F(2) 3.278(7) no 3_676
C(7) O(1) 3.598(6) no 3_676
C(7) O(3) 3.456(7) no 2_655
C(8) O(3) 3.477(7) no 2_655
C(8) C(13) 3.529(7) no 3_576
C(9) F(4) 3.029(10) no 2_555
C(9) F(8) 2.988(7) no 2_555
C(9) O(8) 3.52(3) no 2_555
C(10) F(4) 3.227(10) no 2_555
C(10) F(8) 3.285(7) no 2_555
C(10) O(2) 3.438(6) no 2_655
C(11) F(4) 3.452(10) no 2_555
C(11) O(1) 3.539(7) no 4_464
C(12) O(6) 3.349(10) no .
C(12) O(8) 3.24(3) no .
C(13) O(1) 3.433(7) no 1_455
C(13) O(5) 3.263(8) no 2_555
C(13) O(5) 3.531(8) no 4_565
C(13) O(7) 3.341(17) no 2_555
C(13) O(7) 3.165(16) no 4_565
C(13) C(8) 3.529(7) no 3_576
C(14) F(6) 3.454(8) no 2_655
C(14) F(7) 3.316(14) no 2_655
C(15) F(2) 3.487(7) no .
C(15) O(4) 3.310(7) no 4_565
C(16) F(5) 3.516(8) no .
C(16) O(4) 3.480(7) no .
Ni(1) H(4) 3.2233 no .
Ni(1) H(7) 3.1295 no .
Ni(1) H(10) 3.2285 no .
Ni(1) H(12) 3.1194 no .
Ni(1) H(14) 3.2335 no .
Ni(1) H(17) 3.1263 no .
Ni(1) H(20) 3.2435 no .
Ni(1) H(22) 3.1423 no .
Ni(1) H(24) 3.4711 no .
Ni(1) H(25) 3.2963 no .
Ni(1) H(31) 3.4777 no .
Ni(1) H(32) 3.2859 no .
S(1) H(14) 3.3661 no .
S(1) H(17) 3.0760 no .
S(1) H(20) 3.4693 no .
S(1) H(24) 2.9077 no .
S(1) H(32) 2.8115 no .
S(2) H(4) 3.4004 no .
S(2) H(7) 3.0817 no .
S(2) H(10) 3.4210 no .
S(2) H(25) 2.8765 no .
S(2) H(31) 2.9032 no .
N(1) H(1) 3.1046 no .
N(1) H(2) 3.3130 no .
N(1) H(5) 2.7535 no .
N(1) H(6) 3.3859 no .
N(1) H(7) 3.4614 no .
N(1) H(19) 3.3259 no .
N(1) H(20) 2.7117 no .
N(1) H(25) 2.7216 no .
N(1) H(26) 3.3509 no .
N(2) H(2) 2.7802 no .
N(2) H(4) 3.4342 no .
N(2) H(5) 2.6391 no .
N(2) H(6) 3.3169 no .
N(2) H(11) 3.2982 no .
N(2) H(12) 2.6661 no .
N(2) H(22) 2.9485 no .
N(2) H(31) 3.5138 no .
N(3) H(1) 3.3092 no .
N(3) H(2) 3.0908 no .
N(3) H(9) 3.3290 no .
N(3) H(10) 2.7018 no .
N(3) H(15) 2.7703 no .
N(3) H(16) 3.3891 no .
N(3) H(17) 3.4567 no .
N(3) H(32) 2.7085 no .
N(3) H(33) 3.3488 no .
N(4) H(1) 2.7766 no .
N(4) H(12) 2.9120 no .
N(4) H(14) 3.4348 no .
N(4) H(15) 2.6500 no .
N(4) H(16) 3.3187 no .
N(4) H(21) 3.2984 no .
N(4) H(22) 2.6866 no .
N(4) H(24) 3.5081 no .
N(4) H(29) 3.4649 no .
C(1) H(1) 3.3178 no .
C(1) H(7) 2.7571 no .
C(1) H(8) 3.4066 no .
C(1) H(21) 2.7786 no .
C(1) H(22) 2.5520 no .
C(1) H(23) 2.4025 no .
C(1) H(24) 3.2177 no .
C(1) H(25) 3.0441 no .
C(2) H(1) 2.5797 no .
C(2) H(21) 3.4962 no .
C(2) H(22) 2.5781 no .
C(3) H(3) 3.3980 no .
C(3) H(4) 2.7600 no .
C(3) H(9) 2.7490 no .
C(3) H(10) 2.5496 no .
C(3) H(22) 3.3048 no .
C(3) H(35) 3.5644 no .
C(3) H(36) 3.2525 no .
C(4) H(2) 3.4211 no .
C(4) H(7) 2.7074 no .
C(4) H(8) 2.5644 no .
C(4) H(31) 2.6303 no .
C(4) H(35) 3.3040 no .
C(5) H(1) 2.7079 no .
C(5) H(2) 2.9942 no .
C(5) H(13) 2.6674 no .
C(5) H(14) 3.3074 no .
C(5) H(15) 2.7102 no .
C(5) H(30) 2.8621 no .
C(5) H(31) 2.3872 no .
C(6) H(2) 3.3022 no .
C(6) H(11) 2.7714 no .
C(6) H(12) 2.5595 no .
C(6) H(17) 2.7589 no .
C(6) H(18) 3.4019 no .
C(6) H(30) 2.3984 no .
C(6) H(31) 3.2143 no .
C(6) H(32) 3.0427 no .
C(7) H(2) 2.5818 no .
C(7) H(11) 3.4916 no .
C(7) H(12) 2.5982 no .
C(8) H(12) 3.2922 no .
C(8) H(13) 3.3941 no .
C(8) H(14) 2.7628 no .
C(8) H(19) 2.7353 no .
C(8) H(20) 2.5157 no .
C(8) H(27) 3.5563 no .
C(8) H(29) 3.1997 no .
C(9) H(1) 3.4156 no .
C(9) H(17) 2.6901 no .
C(9) H(18) 2.5389 no .
C(9) H(24) 2.6486 no .
C(9) H(29) 3.2284 no .
C(10) H(1) 3.0209 no .
C(10) H(2) 2.7262 no .
C(10) H(3) 2.6677 no .
C(10) H(4) 3.3084 no .
C(10) H(5) 2.6840 no .
C(10) H(23) 2.8610 no .
C(10) H(24) 2.3931 no .
C(11) H(3) 2.5580 no .
C(11) H(4) 2.6048 no .
C(11) H(20) 2.7844 no .
C(11) H(21) 2.4888 no .
C(11) H(22) 3.2672 no .
C(11) H(28) 3.5825 no .
C(11) H(29) 3.1358 no .
C(12) H(4) 2.9929 no .
C(12) H(28) 2.8444 no .
C(12) H(29) 3.0124 no .
C(13) H(17) 2.7170 no .
C(13) H(20) 3.1989 no .
C(13) H(24) 2.9928 no .
C(13) H(26) 2.7940 no .
C(14) H(10) 2.7601 no .
C(14) H(11) 2.4916 no .
C(14) H(12) 3.2673 no .
C(14) H(13) 2.5523 no .
C(14) H(14) 2.6010 no .
C(14) H(35) 2.9449 no .
C(15) H(14) 2.9968 no .
C(15) H(34) 3.0419 no .
C(15) H(35) 2.8279 no .
C(16) H(7) 2.7573 no .
C(16) H(10) 3.1094 no .
C(16) H(31) 2.9482 no .
C(16) H(33) 2.8181 no .
H(1) H(2) 2.3100 no .
H(1) H(5) 2.3710 no .
H(1) H(6) 3.4460 no .
H(1) H(7) 2.7671 no .
H(1) H(8) 2.3127 no .
H(1) H(9) 2.1885 no .
H(1) H(10) 2.7533 no .
H(1) H(11) 3.5833 no .
H(1) H(12) 2.5894 no .
H(1) H(22) 2.4217 no .
H(2) H(12) 2.3764 no .
H(2) H(15) 2.3827 no .
H(2) H(16) 3.4521 no .
H(2) H(17) 2.7641 no .
H(2) H(18) 2.3111 no .
H(2) H(19) 2.1740 no .
H(2) H(20) 2.7440 no .
H(2) H(22) 2.6272 no .
H(3) H(5) 2.3633 no .
H(3) H(6) 2.2912 no .
H(3) H(21) 2.6155 no .
H(3) H(22) 2.7998 no .
H(3) H(23) 2.1713 no .
H(3) H(24) 3.2593 no .
H(3) H(25) 3.4574 no .
H(4) H(5) 2.8488 no .
H(4) H(6) 2.3626 no .
H(4) H(7) 2.5695 no .
H(4) H(22) 3.4811 no .
H(4) H(23) 2.5398 no .
H(4) H(24) 3.5447 no .
H(4) H(25) 2.4876 no .
H(4) H(36) 3.4576 no .
H(5) H(7) 2.8582 no .
H(5) H(8) 2.3838 no .
H(5) H(21) 3.1007 no .
H(5) H(22) 1.9822 no .
H(6) H(7) 2.3950 no .
H(6) H(8) 2.3034 no .
H(6) H(22) 3.4171 no .
H(7) H(9) 3.1810 no .
H(7) H(10) 2.4535 no .
H(7) H(35) 2.7640 no .
H(7) H(36) 2.2684 no .
H(8) H(9) 2.5153 no .
H(8) H(10) 2.6599 no .
H(9) H(11) 2.3953 no .
H(9) H(12) 2.3686 no .
H(9) H(31) 3.3978 no .
H(10) H(11) 2.3718 no .
H(10) H(12) 2.8793 no .
H(10) H(30) 3.5191 no .
H(10) H(31) 2.0928 no .
H(10) H(35) 2.4026 no .
H(10) H(36) 3.3361 no .
H(11) H(13) 2.6055 no .
H(11) H(15) 3.1021 no .
H(11) H(30) 2.6504 no .
H(11) H(31) 2.3105 no .
H(12) H(13) 2.8122 no .
H(12) H(14) 3.4864 no .
H(12) H(15) 2.0214 no .
H(12) H(16) 3.4514 no .
H(12) H(31) 3.3589 no .
H(13) H(15) 2.3481 no .
H(13) H(16) 2.2905 no .
H(13) H(30) 2.1634 no .
H(13) H(31) 3.2494 no .
H(13) H(32) 3.4598 no .
H(14) H(15) 2.8429 no .
H(14) H(16) 2.3459 no .
H(14) H(17) 2.5792 no .
H(14) H(27) 3.4325 no .
H(14) H(30) 2.5312 no .
H(14) H(31) 3.5400 no .
H(14) H(32) 2.4876 no .
H(15) H(17) 2.8596 no .
H(15) H(18) 2.3803 no .
H(16) H(17) 2.3906 no .
H(16) H(18) 2.3093 no .
H(17) H(19) 3.1744 no .
H(17) H(20) 2.4219 no .
H(17) H(27) 2.5756 no .
H(17) H(29) 2.3524 no .
H(18) H(19) 2.4957 no .
H(18) H(20) 2.6109 no .
H(18) H(29) 3.5604 no .
H(19) H(21) 2.3995 no .
H(19) H(22) 2.3564 no .
H(19) H(24) 3.4266 no .
H(20) H(21) 2.3575 no .
H(20) H(22) 2.8754 no .
H(20) H(23) 3.5375 no .
H(20) H(24) 2.1189 no .
H(20) H(29) 2.3690 no .
H(21) H(23) 2.6456 no .
H(21) H(24) 2.3091 no .
H(22) H(24) 3.3636 no .
H(23) H(25) 2.3541 no .
H(23) H(26) 2.3471 no .
H(24) H(25) 2.8589 no .
H(24) H(26) 2.3520 no .
H(24) H(28) 3.1985 no .
H(24) H(29) 2.5103 no .
H(26) H(28) 2.4986 no .
H(26) H(29) 3.0834 no .
H(30) H(32) 2.3585 no .
H(30) H(33) 2.3326 no .
H(31) H(32) 2.8554 no .
H(31) H(33) 2.3562 no .
H(31) H(34) 3.4457 no .
H(31) H(35) 2.2941 no .
H(33) H(34) 2.7456 no .
H(33) H(35) 2.8388 no .
S(1) H(3) 3.2965 no 4_565
S(1) H(6) 3.0211 no 4_565
S(2) H(6) 3.0871 no 4_565
S(3) H(1) 3.1618 no 2_645
S(3) H(2) 2.9063 no 2_645
S(3) H(12) 3.4750 no 2_645
S(3) H(16) 3.5847 no 3_676
S(3) H(21) 3.3834 no 4_665
S(3) H(26) 3.4369 no 1_655
S(4) H(4) 3.5879 no .
S(4) H(14) 3.0767 no 4_564
S(4) H(20) 3.4287 no 2_545
S(4) H(27) 3.4095 no 4_564
S(4) H(32) 3.3947 no 4_564
S(4) H(36) 3.4432 no .
F(1) H(10) 3.5196 no 4_565
F(1) H(15) 3.1235 no 3_676
F(1) H(16) 3.1787 no 3_676
F(1) H(35) 3.0077 no 4_565
F(1) H(36) 3.5792 no 4_565
F(2) H(13) 2.9267 no 3_676
F(2) H(15) 3.3136 no 3_676
F(2) H(16) 2.5908 no 3_676
F(2) H(33) 2.5688 no .
F(2) H(34) 3.4977 no .
F(3) H(1) 3.4218 no 2_645
F(3) H(8) 3.0674 no 4_565
F(3) H(9) 2.5845 no 2_645
F(3) H(12) 3.0642 no 2_645
F(3) H(33) 3.1326 no .
F(3) H(34) 2.8598 no .
F(4) H(5) 3.4963 no 4_565
F(4) H(19) 3.0644 no 2_545
F(4) H(20) 2.4591 no 2_545
F(4) H(21) 2.6058 no 2_545
F(4) H(24) 2.5754 no 2_545
F(5) H(5) 3.2785 no 4_565
F(5) H(6) 3.3062 no 4_565
F(5) H(8) 2.6087 no 4_565
F(5) H(9) 2.8796 no 2_645
F(5) H(10) 3.2102 no 2_645
F(5) H(11) 2.6963 no 2_645
F(5) H(34) 2.9411 no .
F(5) H(36) 3.5338 no .
F(6) H(9) 3.4553 no 2_645
F(6) H(10) 2.6865 no 2_645
F(6) H(11) 2.9965 no 2_645
F(6) H(30) 3.5986 no 2_645
F(6) H(31) 2.5400 no 2_645
F(6) H(35) 3.2296 no 2_645
F(7) H(10) 3.0741 no 2_645
F(7) H(11) 3.3017 no 2_645
F(7) H(30) 3.3587 no 2_645
F(7) H(31) 2.4437 no 2_645
F(7) H(35) 3.1613 no 2_645
F(8) H(5) 2.8514 no 4_565
F(8) H(19) 2.7913 no 2_545
F(8) H(20) 2.5717 no 2_545
F(8) H(21) 2.6704 no 2_545
F(8) H(24) 3.1187 no 2_545
F(9) H(5) 3.5354 no 4_565
F(9) H(8) 2.9608 no 4_565
F(9) H(9) 2.7651 no 2_645
F(9) H(10) 2.7723 no 2_645
F(9) H(11) 2.7009 no 2_645
F(9) H(31) 3.3536 no 2_645
F(9) H(34) 3.5415 no .
O(1) H(3) 2.6087 no 4_665
O(1) H(16) 2.7446 no 3_676
O(1) H(21) 3.0729 no 4_665
O(1) H(23) 2.7244 no 4_665
O(1) H(26) 2.9893 no 1_655
O(1) H(28) 2.4614 no 1_655
O(2) H(1) 2.0745 no 2_645
O(2) H(2) 2.6341 no 2_645
O(2) H(5) 3.0195 no 2_645
O(2) H(9) 3.4012 no 2_645
O(2) H(12) 3.4476 no 2_645
O(2) H(19) 3.4427 no 2_645
O(2) H(21) 2.7116 no 4_665
O(2) H(22) 2.5822 no 2_645
O(3) H(1) 3.3256 no 2_645
O(3) H(2) 2.2424 no 2_645
O(3) H(12) 2.6753 no 2_645
O(3) H(15) 2.6493 no 2_645
O(3) H(18) 3.3373 no 2_645
O(3) H(19) 3.4531 no 2_645
O(3) H(26) 3.0237 no 1_655
O(4) H(11) 2.7021 no 2_645
O(4) H(13) 3.5674 no 2_645
O(4) H(13) 3.4749 no 4_564
O(4) H(14) 2.7360 no 4_564
O(4) H(30) 3.1367 no 2_645
O(4) H(30) 3.1512 no 4_564
O(4) H(31) 3.4306 no 2_645
O(4) H(32) 2.5692 no 4_564
O(4) H(33) 3.4074 no 4_564
O(4) H(34) 3.4389 no .
O(4) H(36) 2.7324 no .
O(5) H(14) 2.4923 no 4_564
O(5) H(16) 3.3785 no 4_564
O(5) H(17) 3.5716 no 2_545
O(5) H(17) 3.3133 no 4_564
O(5) H(20) 2.8840 no 2_545
O(5) H(27) 3.5339 no 2_545
O(5) H(27) 2.6218 no 4_564
O(5) H(28) 3.4567 no 2_545
O(5) H(29) 2.4202 no 2_545
O(6) H(4) 2.4829 no .
O(6) H(18) 3.5517 no 2_545
O(6) H(19) 3.4057 no 2_545
O(6) H(20) 3.4469 no 2_545
O(6) H(25) 2.3806 no .
O(6) H(27) 3.3831 no 4_564
O(6) H(36) 3.1460 no .
O(7) H(14) 2.6036 no 4_564
O(7) H(17) 3.3223 no 2_545
O(7) H(17) 3.2790 no 4_564
O(7) H(18) 3.5218 no 2_545
O(7) H(20) 2.8370 no 2_545
O(7) H(27) 3.5131 no 2_545
O(7) H(27) 2.2530 no 4_564
O(7) H(29) 2.4901 no 2_545
O(7) H(32) 3.5827 no 4_564
O(8) H(4) 2.8742 no .
O(8) H(6) 3.4289 no 4_565
O(8) H(18) 3.4656 no 2_545
O(8) H(19) 2.9828 no 2_545
O(8) H(20) 3.1231 no 2_545
O(8) H(25) 2.2756 no .
O(8) H(26) 3.5265 no .
O(8) H(36) 3.4350 no .
C(5) H(34) 3.3710 no 2_655
C(6) H(30) 3.5632 no 3_676
C(7) H(28) 3.4611 no 3_576
C(8) H(27) 3.0453 no 3_576
C(8) H(28) 3.2478 no 3_576
C(10) H(22) 3.4028 no 3_575
C(12) H(3) 3.5593 no 4_565
C(12) H(6) 3.2761 no 4_565
C(13) H(3) 3.3585 no 4_565
C(13) H(16) 3.4239 no 3_576
C(13) H(17) 2.9883 no 3_576
C(13) H(18) 3.2834 no 3_576
C(13) H(27) 3.3136 no 3_576
C(14) H(13) 3.5658 no 3_676
C(15) H(6) 3.5014 no 4_565
C(16) H(11) 3.5065 no 2_645
C(17) H(16) 3.2121 no 3_676
C(17) H(33) 3.3885 no .
C(18) H(10) 3.5431 no 2_645
C(18) H(11) 3.2062 no 2_645
C(18) H(20) 3.4564 no 2_545
C(18) H(31) 3.5668 no 2_645
C(19) H(10) 3.5453 no 2_645
C(19) H(11) 3.3768 no 2_645
C(19) H(20) 3.3165 no 2_545
C(19) H(31) 3.3667 no 2_645
H(1) S(3) 3.1618 no 2_655
H(1) F(3) 3.4218 no 2_655
H(1) O(2) 2.0745 no 2_655
H(1) O(3) 3.3256 no 2_655
H(2) S(3) 2.9063 no 2_655
H(2) O(2) 2.6341 no 2_655
H(2) O(3) 2.2424 no 2_655
H(3) S(1) 3.2965 no 4_564
H(3) O(1) 2.6087 no 4_464
H(3) C(12) 3.5593 no 4_564
H(3) C(13) 3.3585 no 4_564
H(3) H(26) 3.0519 no 4_564
H(3) H(27) 3.5953 no 4_564
H(3) H(28) 2.7876 no 4_564
H(4) S(4) 3.5879 no .
H(4) O(6) 2.4829 no .
H(4) O(8) 2.8742 no .
H(4) H(28) 3.5538 no 4_564
H(5) F(4) 3.4963 no 4_564
H(5) F(5) 3.2785 no 4_564
H(5) F(8) 2.8514 no 4_564
H(5) F(9) 3.5354 no 4_564
H(5) O(2) 3.0195 no 2_655
H(5) H(19) 3.1617 no 3_575
H(5) H(21) 3.4451 no 3_575
H(6) S(1) 3.0211 no 4_564
H(6) S(2) 3.0871 no 4_564
H(6) F(5) 3.3062 no 4_564
H(6) O(8) 3.4289 no 4_564
H(6) C(12) 3.2761 no 4_564
H(6) C(15) 3.5014 no 4_564
H(6) H(25) 2.9336 no 4_564
H(6) H(26) 3.3176 no 4_564
H(6) H(32) 3.1629 no 4_564
H(7) H(32) 3.5428 no 4_564
H(7) H(33) 3.4295 no 4_564
H(8) F(3) 3.0674 no 4_564
H(8) F(5) 2.6087 no 4_564
H(8) F(9) 2.9608 no 4_564
H(8) H(9) 3.4557 no 3_675
H(9) F(3) 2.5845 no 2_655
H(9) F(5) 2.8796 no 2_655
H(9) F(6) 3.4553 no 2_655
H(9) F(9) 2.7651 no 2_655
H(9) O(2) 3.4012 no 2_655
H(9) H(8) 3.4557 no 3_675
H(9) H(9) 3.4157 no 3_675
H(10) F(1) 3.5196 no 4_564
H(10) F(5) 3.2102 no 2_655
H(10) F(6) 2.6865 no 2_655
H(10) F(7) 3.0741 no 2_655
H(10) F(9) 2.7723 no 2_655
H(10) C(18) 3.5431 no 2_655
H(10) C(19) 3.5453 no 2_655
H(11) F(5) 2.6963 no 2_655
H(11) F(6) 2.9965 no 2_655
H(11) F(7) 3.3017 no 2_655
H(11) F(9) 2.7009 no 2_655
H(11) O(4) 2.7021 no 2_655
H(11) C(16) 3.5065 no 2_655
H(11) C(18) 3.2062 no 2_655
H(11) C(19) 3.3768 no 2_655
H(11) H(34) 2.8125 no 2_655
H(11) H(36) 3.3168 no 2_655
H(12) S(3) 3.4750 no 2_655
H(12) F(3) 3.0642 no 2_655
H(12) O(2) 3.4476 no 2_655
H(12) O(3) 2.6753 no 2_655
H(12) H(34) 3.0521 no 2_655
H(13) F(2) 2.9267 no 3_676
H(13) O(4) 3.5674 no 2_655
H(13) O(4) 3.4749 no 4_565
H(13) C(14) 3.5658 no 3_676
H(13) H(30) 2.7236 no 3_676
H(13) H(33) 3.4999 no 3_676
H(14) S(4) 3.0767 no 4_565
H(14) O(4) 2.7360 no 4_565
H(14) O(5) 2.4923 no 4_565
H(14) O(7) 2.6036 no 4_565
H(14) H(30) 3.5815 no 3_676
H(15) F(1) 3.1235 no 3_676
H(15) F(2) 3.3136 no 3_676
H(15) O(3) 2.6493 no 2_655
H(16) S(3) 3.5847 no 3_676
H(16) F(1) 3.1787 no 3_676
H(16) F(2) 2.5908 no 3_676
H(16) O(1) 2.7446 no 3_676
H(16) O(5) 3.3785 no 4_565
H(16) C(13) 3.4239 no 3_576
H(16) C(17) 3.2121 no 3_676
H(16) H(27) 3.5230 no 3_576
H(16) H(28) 2.7692 no 3_576
H(16) H(29) 3.4781 no 3_576
H(17) O(5) 3.5716 no 2_555
H(17) O(5) 3.3133 no 4_565
H(17) O(7) 3.3223 no 2_555
H(17) O(7) 3.2790 no 4_565
H(17) C(13) 2.9883 no 3_576
H(17) H(27) 2.4336 no 3_576
H(17) H(28) 2.9632 no 3_576
H(17) H(29) 3.1003 no 3_576
H(18) O(3) 3.3373 no 2_655
H(18) O(6) 3.5517 no 2_555
H(18) O(7) 3.5218 no 2_555
H(18) O(8) 3.4656 no 2_555
H(18) C(13) 3.2834 no 3_576
H(18) H(23) 2.8238 no 2_555
H(18) H(25) 3.4257 no 2_555
H(18) H(26) 3.3077 no 2_555
H(18) H(27) 2.7936 no 3_576
H(18) H(28) 2.9025 no 3_576
H(19) F(4) 3.0644 no 2_555
H(19) F(8) 2.7913 no 2_555
H(19) O(2) 3.4427 no 2_655
H(19) O(3) 3.4531 no 2_655
H(19) O(6) 3.4057 no 2_555
H(19) O(8) 2.9828 no 2_555
H(19) H(5) 3.1617 no 3_575
H(19) H(22) 3.5873 no 3_575
H(19) H(25) 3.2841 no 2_555
H(19) H(26) 3.0764 no 2_555
H(20) S(4) 3.4287 no 2_555
H(20) F(4) 2.4591 no 2_555
H(20) F(8) 2.5717 no 2_555
H(20) O(5) 2.8840 no 2_555
H(20) O(6) 3.4469 no 2_555
H(20) O(7) 2.8370 no 2_555
H(20) O(8) 3.1231 no 2_555
H(20) C(18) 3.4564 no 2_555
H(20) C(19) 3.3165 no 2_555
H(21) S(3) 3.3834 no 4_464
H(21) F(4) 2.6058 no 2_555
H(21) F(8) 2.6704 no 2_555
H(21) O(1) 3.0729 no 4_464
H(21) O(2) 2.7116 no 4_464
H(21) H(5) 3.4451 no 3_575
H(21) H(22) 2.9483 no 3_575
H(22) O(2) 2.5822 no 2_655
H(22) C(10) 3.4028 no 3_575
H(22) H(19) 3.5873 no 3_575
H(22) H(21) 2.9483 no 3_575
H(22) H(22) 3.0070 no 3_575
H(23) O(1) 2.7244 no 4_464
H(23) H(18) 2.8238 no 2_545
H(23) H(28) 3.4929 no 4_564
H(24) F(4) 2.5754 no 2_555
H(24) F(8) 3.1187 no 2_555
H(25) O(6) 2.3806 no .
H(25) O(8) 2.2756 no .
H(25) H(6) 2.9336 no 4_565
H(25) H(18) 3.4257 no 2_545
H(25) H(19) 3.2841 no 2_545
H(26) S(3) 3.4369 no 1_455
H(26) O(1) 2.9893 no 1_455
H(26) O(3) 3.0237 no 1_455
H(26) O(8) 3.5265 no .
H(26) H(3) 3.0519 no 4_565
H(26) H(6) 3.3176 no 4_565
H(26) H(18) 3.3077 no 2_545
H(26) H(19) 3.0764 no 2_545
H(27) S(4) 3.4095 no 4_565
H(27) O(5) 3.5339 no 2_555
H(27) O(5) 2.6218 no 4_565
H(27) O(6) 3.3831 no 4_565
H(27) O(7) 3.5131 no 2_555
H(27) O(7) 2.2530 no 4_565
H(27) C(8) 3.0453 no 3_576
H(27) C(13) 3.3136 no 3_576
H(27) H(3) 3.5953 no 4_565
H(27) H(16) 3.5230 no 3_576
H(27) H(17) 2.4336 no 3_576
H(27) H(18) 2.7936 no 3_576
H(27) H(27) 2.8608 no 3_576
H(27) H(29) 2.8658 no 3_576
H(28) O(1) 2.4614 no 1_455
H(28) O(5) 3.4567 no 2_555
H(28) C(7) 3.4611 no 3_576
H(28) C(8) 3.2478 no 3_576
H(28) H(3) 2.7876 no 4_565
H(28) H(4) 3.5538 no 4_565
H(28) H(16) 2.7692 no 3_576
H(28) H(17) 2.9632 no 3_576
H(28) H(18) 2.9025 no 3_576
H(28) H(23) 3.4929 no 4_565
H(29) O(5) 2.4202 no 2_555
H(29) O(7) 2.4901 no 2_555
H(29) H(16) 3.4781 no 3_576
H(29) H(17) 3.1003 no 3_576
H(29) H(27) 2.8658 no 3_576
H(30) F(6) 3.5986 no 2_655
H(30) F(7) 3.3587 no 2_655
H(30) O(4) 3.1367 no 2_655
H(30) O(4) 3.1512 no 4_565
H(30) C(6) 3.5632 no 3_676
H(30) H(13) 2.7236 no 3_676
H(30) H(14) 3.5815 no 3_676
H(30) H(30) 2.6583 no 3_676
H(31) F(6) 2.5400 no 2_655
H(31) F(7) 2.4437 no 2_655
H(31) F(9) 3.3536 no 2_655
H(31) O(4) 3.4306 no 2_655
H(31) C(18) 3.5668 no 2_655
H(31) C(19) 3.3667 no 2_655
H(32) S(4) 3.3947 no 4_565
H(32) O(4) 2.5692 no 4_565
H(32) O(7) 3.5827 no 4_565
H(32) H(6) 3.1629 no 4_565
H(32) H(7) 3.5428 no 4_565
H(32) H(36) 3.5704 no 4_565
H(33) F(2) 2.5688 no .
H(33) F(3) 3.1326 no .
H(33) O(4) 3.4074 no 4_565
H(33) C(17) 3.3885 no .
H(33) H(7) 3.4295 no 4_565
H(33) H(13) 3.4999 no 3_676
H(33) H(36) 3.5236 no 4_565
H(34) F(2) 3.4977 no .
H(34) F(3) 2.8598 no .
H(34) F(5) 2.9411 no .
H(34) F(9) 3.5415 no .
H(34) O(4) 3.4389 no .
H(34) C(5) 3.3710 no 2_645
H(34) H(11) 2.8125 no 2_645
H(34) H(12) 3.0521 no 2_645
H(35) F(1) 3.0077 no 4_564
H(35) F(6) 3.2296 no 2_655
H(35) F(7) 3.1613 no 2_655
H(36) S(4) 3.4432 no .
H(36) F(1) 3.5792 no 4_564
H(36) F(5) 3.5338 no .
H(36) O(4) 2.7324 no .
H(36) O(6) 3.1460 no .
H(36) O(8) 3.4350 no .
H(36) H(11) 3.3168 no 2_645
H(36) H(32) 3.5704 no 4_564
H(36) H(33) 3.5236 no 4_564

loop_
_geom_hbond_atom_site_label_D
_geom_hbond_atom_site_label_H
_geom_hbond_atom_site_label_A
_geom_hbond_site_symmetry_A
_geom_hbond_distance_DA
_geom_hbond_distance_DH
_geom_hbond_distance_HA
_geom_hbond_angle_DHA
_geom_hbond_publ_flag
N(2) H(1) O(2) 2_655 3.001(5) 0.930 2.074 173.8 no

loop_
_geom_torsion_atom_site_label_1
_geom_torsion_atom_site_label_2
_geom_torsion_atom_site_label_3
_geom_torsion_atom_site_label_4
_geom_torsion
_geom_torsion_publ_flag
S(1) Ni(1) S(2) C(15) -83.32(5) no
S(1) Ni(1) S(2) C(16) 172.97(8) no
S(2) Ni(1) S(1) C(12) -84.86(5) no
S(2) Ni(1) S(1) C(13) 169.81(7) no
S(1) Ni(1) N(1) C(1) -122.0(2) no
S(1) Ni(1) N(1) C(10) 118.38(18) no
S(1) Ni(1) N(1) C(11) 1.34(19) no
N(1) Ni(1) S(1) C(12) 22.95(10) no
N(1) Ni(1) S(1) C(13) -82.38(12) no
S(1) Ni(1) N(3) C(5) -174.72(14) no
S(1) Ni(1) N(3) C(6) -55.3(2) no
S(1) Ni(1) N(3) C(14) 68.6(2) no
N(3) Ni(1) S(1) C(12) -162.11(11) no
N(3) Ni(1) S(1) C(13) 92.56(12) no
S(1) Ni(1) N(4) C(8) 52.8(2) no
S(1) Ni(1) N(4) C(9) -72.63(19) no
N(4) Ni(1) S(1) C(12) 105.85(10) no
N(4) Ni(1) S(1) C(13) 0.52(12) no
S(2) Ni(1) N(1) C(1) -54.2(2) no
S(2) Ni(1) N(1) C(10) -173.81(15) no
S(2) Ni(1) N(1) C(11) 69.2(2) no
N(1) Ni(1) S(2) C(15) -160.65(11) no
N(1) Ni(1) S(2) C(16) 95.64(12) no
S(2) Ni(1) N(2) C(3) 54.4(2) no
S(2) Ni(1) N(2) C(4) -71.64(19) no
N(2) Ni(1) S(2) C(15) 106.91(11) no
N(2) Ni(1) S(2) C(16) 3.20(12) no
S(2) Ni(1) N(3) C(5) 117.39(17) no
S(2) Ni(1) N(3) C(6) -123.2(2) no
S(2) Ni(1) N(3) C(14) 0.68(18) no
N(3) Ni(1) S(2) C(15) 23.66(10) no
N(3) Ni(1) S(2) C(16) -80.05(12) no
N(1) Ni(1) N(2) C(3) -50.1(3) no
N(1) Ni(1) N(2) C(4) -176.1(2) no
N(2) Ni(1) N(1) C(1) 44.0(3) no
N(2) Ni(1) N(1) C(10) -75.5(2) no
N(2) Ni(1) N(1) C(11) 167.4(3) no
N(1) Ni(1) N(4) C(8) 135.0(3) no
N(1) Ni(1) N(4) C(9) 9.5(2) no
N(4) Ni(1) N(1) C(1) 138.2(3) no
N(4) Ni(1) N(1) C(10) 18.61(19) no
N(4) Ni(1) N(1) C(11) -98.4(3) no
N(2) Ni(1) N(3) C(5) 18.65(19) no
N(2) Ni(1) N(3) C(6) 138.1(3) no
N(2) Ni(1) N(3) C(14) -98.1(3) no
N(3) Ni(1) N(2) C(3) 136.3(3) no
N(3) Ni(1) N(2) C(4) 10.3(2) no
N(2) Ni(1) N(4) C(8) -135.0(2) no
N(2) Ni(1) N(4) C(9) 99.5(2) no
N(4) Ni(1) N(2) C(3) -134.2(2) no
N(4) Ni(1) N(2) C(4) 99.8(2) no
N(3) Ni(1) N(4) C(8) -50.7(3) no
N(3) Ni(1) N(4) C(9) -176.2(2) no
N(4) Ni(1) N(3) C(5) -75.54(19) no
N(4) Ni(1) N(3) C(6) 43.9(2) no
N(4) Ni(1) N(3) C(14) 167.7(3) no
Ni(1) S(1) C(12) C(11) -48.0(3) no
C(13) S(1) C(12) C(11) 77.6(4) no
Ni(1) S(2) C(15) C(14) -49.1(3) no
C(16) S(2) C(15) C(14) 75.2(4) no
O(1) S(3) C(17) F(1) -55.1(5) no
O(1) S(3) C(17) F(2) 64.4(6) no
O(1) S(3) C(17) F(3) -178.6(4) no
O(2) S(3) C(17) F(1) 66.0(5) no
O(2) S(3) C(17) F(2) -174.5(5) no
O(2) S(3) C(17) F(3) -57.5(5) no
O(3) S(3) C(17) F(1) -176.6(4) no
O(3) S(3) C(17) F(2) -57.1(6) no
O(3) S(3) C(17) F(3) 59.9(5) no
O(4) S(4) O(5) O(7) -111.3(8) no
O(4) S(4) O(6) O(8) -134.9(9) no
O(4) S(4) O(7) O(5) 78(2) no
O(4) S(4) O(8) O(6) 54(3) no
O(4) S(4) C(18) F(4) -150.8(4) no
O(4) S(4) C(18) F(5) 58.9(5) no
O(4) S(4) C(18) F(6) -59.9(5) no
O(4) S(4) C(18) F(7) -70.8(4) no
O(4) S(4) C(18) F(8) 179.1(5) no
O(4) S(4) C(18) F(9) 33.0(10) no
O(4) S(4) C(18) C(19) -96.8(8) no
O(4) S(4) C(19) F(4) -177.2(10) no
O(4) S(4) C(19) F(5) 71.0(6) no
O(4) S(4) C(19) F(6) -20.8(17) no
O(4) S(4) C(19) F(7) -53.0(10) no
O(4) S(4) C(19) F(8) 152.5(7) no
O(4) S(4) C(19) F(9) 62.2(9) no
O(4) S(4) C(19) C(18) 87.1(15) no
O(5) S(4) O(6) O(8) 89.4(10) no
O(6) S(4) O(5) O(7) 23.7(10) no
O(5) S(4) O(8) O(6) -101(2) no
O(8) S(4) O(5) O(7) 46.3(12) no
O(5) S(4) C(18) F(4) -31.3(6) no
O(5) S(4) C(18) F(5) 178.5(5) no
O(5) S(4) C(18) F(6) 59.7(6) no
O(5) S(4) C(18) F(7) 48.7(4) no
O(5) S(4) C(18) F(8) -61.3(6) no
O(5) S(4) C(18) F(9) 152.6(9) no
O(5) S(4) C(18) C(19) 22.8(9) no
C(18) S(4) O(5) O(7) 137.9(8) no
O(5) S(4) C(19) F(4) -62.3(11) no
O(5) S(4) C(19) F(5) -174.2(6) no
O(5) S(4) C(19) F(6) 94.0(16) no
O(5) S(4) C(19) F(7) 61.8(9) no
O(5) S(4) C(19) F(8) -92.7(8) no
O(5) S(4) C(19) F(9) 177.1(9) no
O(5) S(4) C(19) C(18) -158.1(15) no
C(19) S(4) O(5) O(7) 144.7(9) no
O(6) S(4) O(7) O(5) -158.6(18) no
O(7) S(4) O(6) O(8) 96.9(11) no
O(6) S(4) O(8) O(6) -0.0(10) no
O(8) S(4) O(6) O(8) -0(3) no
O(6) S(4) C(18) F(4) 91.8(6) no
O(6) S(4) C(18) F(5) -58.4(6) no
O(6) S(4) C(18) F(6) -177.3(6) no
O(6) S(4) C(18) F(7) 171.8(4) no
O(6) S(4) C(18) F(8) 61.8(6) no
O(6) S(4) C(18) F(9) -84.4(10) no
O(6) S(4) C(18) C(19) 145.8(8) no
C(18) S(4) O(6) O(8) -25.7(10) no
O(6) S(4) C(19) F(4) 57.6(13) no
O(6) S(4) C(19) F(5) -54.3(8) no
O(6) S(4) C(19) F(6) -146.0(14) no
O(6) S(4) C(19) F(7) -178.3(8) no
O(6) S(4) C(19) F(8) 27.2(11) no
O(6) S(4) C(19) F(9) -63.0(10) no
O(6) S(4) C(19) C(18) -38.1(17) no
C(19) S(4) O(6) O(8) -14.6(12) no
O(7) S(4) O(8) O(6) -87(3) no
O(8) S(4) O(7) O(5) -138(2) no
O(7) S(4) C(18) F(4) -17.2(9) no
O(7) S(4) C(18) F(5) -167.5(8) no
O(7) S(4) C(18) F(6) 73.7(9) no
O(7) S(4) C(18) F(7) 62.8(8) no
O(7) S(4) C(18) F(8) -47.3(10) no
O(7) S(4) C(18) F(9) 166.6(11) no
O(7) S(4) C(18) C(19) 36.8(11) no
C(18) S(4) O(7) O(5) -47(2) no
O(7) S(4) C(19) F(4) -51.4(13) no
O(7) S(4) C(19) F(5) -163.3(8) no
O(7) S(4) C(19) F(6) 105.0(17) no
O(7) S(4) C(19) F(7) 72.7(11) no
O(7) S(4) C(19) F(8) -81.8(11) no
O(7) S(4) C(19) F(9) -172.0(10) no
O(7) S(4) C(19) C(18) -147.1(15) no
C(19) S(4) O(7) O(5) -37(2) no
O(8) S(4) C(18) F(4) 83.1(9) no
O(8) S(4) C(18) F(5) -67.1(9) no
O(8) S(4) C(18) F(6) 174.0(9) no
O(8) S(4) C(18) F(7) 163.1(9) no
O(8) S(4) C(18) F(8) 53.1(9) no
O(8) S(4) C(18) F(9) -93.0(12) no
O(8) S(4) C(18) C(19) 137.1(11) no
C(18) S(4) O(8) O(6) 155(3) no
O(8) S(4) C(19) F(4) 52.5(14) no
O(8) S(4) C(19) F(5) -59.3(10) no
O(8) S(4) C(19) F(6) -151.1(17) no
O(8) S(4) C(19) F(7) 176.6(12) no
O(8) S(4) C(19) F(8) 22.2(12) no
O(8) S(4) C(19) F(9) -68.1(12) no
O(8) S(4) C(19) C(18) -43.2(17) no
C(19) S(4) O(8) O(6) 167(2) no
F(6) F(4) F(8) F(9) -7.9(7) no
F(6) F(4) F(8) C(18) 22.3(6) no
F(6) F(4) F(8) C(19) 24.7(3) no
F(8) F(4) F(6) F(7) -146.1(10) no
F(8) F(4) F(6) F(9) 10.2(9) no
F(8) F(4) F(6) C(18) -28.6(8) no
F(8) F(4) F(6) C(19) -55.5(9) no
F(6) F(4) C(18) S(4) 112.1(7) no
F(6) F(4) C(18) F(5) -105.2(9) no
F(6) F(4) C(18) F(6) -0.0(3) no
F(6) F(4) C(18) F(7) 21.3(3) no
F(6) F(4) C(18) F(8) -147.4(8) no
F(6) F(4) C(18) F(9) -70.8(7) no
F(6) F(4) C(18) C(19) 39.1(7) no
C(18) F(4) F(6) F(7) -117.5(8) no
C(18) F(4) F(6) F(9) 38.8(5) no
C(18) F(4) F(6) C(18) 0.0(4) no
C(18) F(4) F(6) C(19) -26.9(5) no
F(6) F(4) C(19) S(4) 161(2) no
F(6) F(4) C(19) F(5) -99.1(15) no
F(6) F(4) C(19) F(6) -0.0(4) no
F(6) F(4) C(19) F(7) 35.2(9) no
F(6) F(4) C(19) F(8) -124.9(14) no
F(6) F(4) C(19) F(9) -77.3(13) no
F(6) F(4) C(19) C(18) -119(3) no
C(19) F(4) F(6) F(7) -90.6(15) no
C(19) F(4) F(6) F(9) 65.6(14) no
C(19) F(4) F(6) C(18) 26.9(14) no
C(19) F(4) F(6) C(19) -0.0(13) no
F(8) F(4) C(18) S(4) -100.5(9) no
F(8) F(4) C(18) F(5) 42.1(11) no
F(8) F(4) C(18) F(6) 147.4(9) no
F(8) F(4) C(18) F(7) 168.6(9) no
F(8) F(4) C(18) F(8) 0.0(5) no
F(8) F(4) C(18) F(9) 76.5(10) no
F(8) F(4) C(18) C(19) -173.5(13) no
C(18) F(4) F(8) F(9) -30.3(4) no
C(18) F(4) F(8) C(18) -0.0(4) no
C(18) F(4) F(8) C(19) 2.4(5) no
F(8) F(4) C(19) S(4) -74.0(12) no
F(8) F(4) C(19) F(5) 25.8(11) no
F(8) F(4) C(19) F(6) 124.9(14) no
F(8) F(4) C(19) F(7) 160.1(12) no
F(8) F(4) C(19) F(8) 0.0(5) no
F(8) F(4) C(19) F(9) 47.6(12) no
F(8) F(4) C(19) C(18) 5.7(18) no
C(19) F(4) F(8) F(9) -32.6(8) no
C(19) F(4) F(8) C(18) -2.4(8) no
C(19) F(4) F(8) C(19) 0.0(7) no
C(18) F(4) C(19) S(4) -80(2) no
C(18) F(4) C(19) F(5) 20.0(13) no
C(18) F(4) C(19) F(6) 119(3) no
C(18) F(4) C(19) F(7) 154(3) no
C(18) F(4) C(19) F(8) -5.7(19) no
C(18) F(4) C(19) F(9) 41.9(14) no
C(18) F(4) C(19) C(18) -0.0(8) no
C(19) F(4) C(18) S(4) 73(2) no
C(19) F(4) C(18) F(5) -144(3) no
C(19) F(4) C(18) F(6) -39.1(19) no
C(19) F(4) C(18) F(7) -17.9(19) no
C(19) F(4) C(18) F(8) 174(3) no
C(19) F(4) C(18) F(9) -110(2) no
C(19) F(4) C(18) C(19) 0.0(18) no
F(9) F(5) C(18) S(4) -145.9(12) no
F(9) F(5) C(18) F(4) 72.2(13) no
F(9) F(5) C(18) F(6) -22.8(12) no
F(9) F(5) C(18) F(7) -34.4(12) no
F(9) F(5) C(18) F(8) 91.7(12) no
F(9) F(5) C(18) F(9) 0.0(11) no
F(9) F(5) C(18) C(19) -22(3) no
C(18) F(5) F(9) F(6) 38.2(17) no
C(18) F(5) F(9) F(8) -42.0(6) no
C(18) F(5) F(9) C(18) 0.0(4) no
C(18) F(5) F(9) C(19) 4.6(5) no
F(9) F(5) C(19) S(4) -156.3(15) no
F(9) F(5) C(19) F(4) 85.4(16) no
F(9) F(5) C(19) F(6) -26.0(14) no
F(9) F(5) C(19) F(7) -41.5(15) no
F(9) F(5) C(19) F(8) 98.3(15) no
F(9) F(5) C(19) F(9) 0.0(12) no
F(9) F(5) C(19) C(18) 155(4) no
C(19) F(5) F(9) F(6) 33.6(16) no
C(19) F(5) F(9) F(8) -46.6(9) no
C(19) F(5) F(9) C(18) -4.6(7) no
C(19) F(5) F(9) C(19) -0.0(7) no
F(4) F(6) F(7) C(18) 50.7(7) no
F(4) F(6) F(7) C(19) 40.5(4) no
F(4) F(6) F(9) F(5) -91(3) no
F(4) F(6) F(9) F(8) -3.8(4) no
F(4) F(6) F(9) C(18) -45.5(5) no
F(4) F(6) F(9) C(19) -40.1(4) no
F(4) F(6) C(18) S(4) -107.7(6) no
F(4) F(6) C(18) F(4) 0.0(4) no
F(4) F(6) C(18) F(5) 130.2(7) no
F(4) F(6) C(18) F(7) -76.7(9) no
F(4) F(6) C(18) F(8) 15.5(4) no
F(4) F(6) C(18) F(9) 117.8(6) no
F(4) F(6) C(18) C(19) -49.3(8) no
F(4) F(6) C(19) S(4) -158(3) no
F(4) F(6) C(19) F(4) 0.0(4) no
F(4) F(6) C(19) F(5) 111.5(13) no
F(4) F(6) C(19) F(7) -92.9(12) no
F(4) F(6) C(19) F(8) 30.2(9) no
F(4) F(6) C(19) F(9) 102.1(12) no
F(4) F(6) C(19) C(18) 112(3) no
F(7) F(6) F(9) F(5) -12(5) no
F(7) F(6) F(9) F(8) 75(4) no
F(7) F(6) F(9) C(18) 34(4) no
F(7) F(6) F(9) C(19) 39(4) no
F(9) F(6) F(7) C(18) -25(3) no
F(9) F(6) F(7) C(19) -35(3) no
F(7) F(6) C(18) S(4) -31.1(15) no
F(7) F(6) C(18) F(4) 76.7(14) no
F(7) F(6) C(18) F(5) -153.1(14) no
F(7) F(6) C(18) F(7) -0.0(12) no
F(7) F(6) C(18) F(8) 92.2(15) no
F(7) F(6) C(18) F(9) -165.6(14) no
F(7) F(6) C(18) C(19) 27.4(16) no
C(18) F(6) F(7) C(18) 0.0(4) no
C(18) F(6) F(7) C(19) -10.2(6) no
F(7) F(6) C(19) S(4) -64.8(19) no
F(7) F(6) C(19) F(4) 92.9(16) no
F(7) F(6) C(19) F(5) -155.6(13) no
F(7) F(6) C(19) F(7) -0.0(11) no
F(7) F(6) C(19) F(8) 123.1(18) no
F(7) F(6) C(19) F(9) -165.0(13) no
F(7) F(6) C(19) C(18) -155(3) no
C(19) F(6) F(7) C(18) 10.2(10) no
C(19) F(6) F(7) C(19) 0.0(9) no
F(9) F(6) C(18) S(4) 134.5(9) no
F(9) F(6) C(18) F(4) -117.8(8) no
F(9) F(6) C(18) F(5) 12.4(6) no
F(9) F(6) C(18) F(7) 165.6(10) no
F(9) F(6) C(18) F(8) -102.2(9) no
F(9) F(6) C(18) F(9) 0.0(6) no
F(9) F(6) C(18) C(19) -167.1(13) no
C(18) F(6) F(9) F(5) -45(2) no
C(18) F(6) F(9) F(8) 41.6(6) no
C(18) F(6) F(9) C(18) 0.0(5) no
C(18) F(6) F(9) C(19) 5.4(6) no
F(9) F(6) C(19) S(4) 100.2(16) no
F(9) F(6) C(19) F(4) -102.1(12) no
F(9) F(6) C(19) F(5) 9.4(5) no
F(9) F(6) C(19) F(7) 165.0(9) no
F(9) F(6) C(19) F(8) -71.9(14) no
F(9) F(6) C(19) F(9) 0.0(5) no
F(9) F(6) C(19) C(18) 9.8(18) no
C(19) F(6) F(9) F(5) -51(3) no
C(19) F(6) F(9) F(8) 36.2(10) no
C(19) F(6) F(9) C(18) -5.4(10) no
C(19) F(6) F(9) C(19) 0.0(10) no
C(18) F(6) C(19) S(4) 90(3) no
C(18) F(6) C(19) F(4) -112(3) no
C(18) F(6) C(19) F(5) -0.3(18) no
C(18) F(6) C(19) F(7) 155(3) no
C(18) F(6) C(19) F(8) -82(3) no
C(18) F(6) C(19) F(9) -9.8(19) no
C(18) F(6) C(19) C(18) 0.0(9) no
C(19) F(6) C(18) S(4) -58(3) no
C(19) F(6) C(18) F(4) 49(3) no
C(19) F(6) C(18) F(5) 180(3) no
C(19) F(6) C(18) F(7) -27(3) no
C(19) F(6) C(18) F(8) 65(3) no
C(19) F(6) C(18) F(9) 167(3) no
C(19) F(6) C(18) C(19) 0(3) no
F(6) F(7) C(18) S(4) 151.5(14) no
F(6) F(7) C(18) F(4) -100.1(14) no
F(6) F(7) C(18) F(5) 31.9(16) no
F(6) F(7) C(18) F(6) 0.0(8) no
F(6) F(7) C(18) F(8) -94.5(14) no
F(6) F(7) C(18) F(9) 14.0(14) no
F(6) F(7) C(18) C(19) -135(3) no
F(6) F(7) C(19) S(4) 132.3(16) no
F(6) F(7) C(19) F(4) -98.7(16) no
F(6) F(7) C(19) F(5) 29.0(15) no
F(6) F(7) C(19) F(6) -0.0(7) no
F(6) F(7) C(19) F(8) -84(2) no
F(6) F(7) C(19) F(9) 14.8(13) no
F(6) F(7) C(19) C(18) 38(4) no
F(4) F(8) F(9) F(5) 157.1(12) no
F(4) F(8) F(9) F(6) 10.3(10) no
F(4) F(8) F(9) C(18) 70.1(10) no
F(4) F(8) F(9) C(19) 42.2(9) no
F(4) F(8) C(18) S(4) 90.0(9) no
F(4) F(8) C(18) F(4) 0.0(7) no
F(4) F(8) C(18) F(5) -147.6(9) no
F(4) F(8) C(18) F(6) -34.2(10) no
F(4) F(8) C(18) F(7) -11.7(9) no
F(4) F(8) C(18) F(9) -113.6(10) no
F(4) F(8) C(18) C(19) 5.5(11) no
F(4) F(8) C(19) S(4) 117.1(12) no
F(4) F(8) C(19) F(4) 0.0(8) no
F(4) F(8) C(19) F(5) -155.6(11) no
F(4) F(8) C(19) F(6) -69.1(17) no
F(4) F(8) C(19) F(7) -27.7(16) no
F(4) F(8) C(19) F(9) -134.8(12) no
F(4) F(8) C(19) C(18) -174.0(19) no
F(9) F(8) C(18) S(4) -156.4(12) no
F(9) F(8) C(18) F(4) 113.6(10) no
F(9) F(8) C(18) F(5) -34.0(7) no
F(9) F(8) C(18) F(6) 79.4(9) no
F(9) F(8) C(18) F(7) 101.9(10) no
F(9) F(8) C(18) F(9) -0.0(7) no
F(9) F(8) C(18) C(19) 119.1(13) no
C(18) F(8) F(9) F(5) 87.1(12) no
C(18) F(8) F(9) F(6) -59.8(8) no
C(18) F(8) F(9) C(18) 0.0(7) no
C(18) F(8) F(9) C(19) -27.8(7) no
F(9) F(8) C(19) S(4) -108.1(12) no
F(9) F(8) C(19) F(4) 134.8(10) no
F(9) F(8) C(19) F(5) -20.8(6) no
F(9) F(8) C(19) F(6) 65.6(14) no
F(9) F(8) C(19) F(7) 107.0(18) no
F(9) F(8) C(19) F(9) 0.0(5) no
F(9) F(8) C(19) C(18) -39.3(11) no
C(19) F(8) F(9) F(5) 114.9(14) no
C(19) F(8) F(9) F(6) -31.9(10) no
C(19) F(8) F(9) C(18) 27.8(10) no
C(19) F(8) F(9) C(19) 0.0(10) no
C(18) F(8) C(19) S(4) -68.9(17) no
C(18) F(8) C(19) F(4) 174.0(19) no
C(18) F(8) C(19) F(5) 18.5(13) no
C(18) F(8) C(19) F(6) 105(3) no
C(18) F(8) C(19) F(7) 146(3) no
C(18) F(8) C(19) F(9) 39.3(13) no
C(18) F(8) C(19) C(18) -0.0(8) no
C(19) F(8) C(18) S(4) 84.5(18) no
C(19) F(8) C(18) F(4) -5.5(18) no
C(19) F(8) C(18) F(5) -153(2) no
C(19) F(8) C(18) F(6) -39.7(17) no
C(19) F(8) C(18) F(7) -17.2(16) no
C(19) F(8) C(18) F(9) -119.1(19) no
C(19) F(8) C(18) C(19) 0.0(16) no
F(5) F(9) C(18) S(4) 49.1(16) no
F(5) F(9) C(18) F(4) -126.9(10) no
F(5) F(9) C(18) F(5) -0.0(5) no
F(5) F(9) C(18) F(6) 157.4(11) no
F(5) F(9) C(18) F(7) 152.1(10) no
F(5) F(9) C(18) F(8) -98.3(11) no
F(5) F(9) C(18) C(19) 167.7(13) no
F(5) F(9) C(19) S(4) 25.1(16) no
F(5) F(9) C(19) F(4) -101.5(15) no
F(5) F(9) C(19) F(5) 0.0(5) no
F(5) F(9) C(19) F(6) 152.7(14) no
F(5) F(9) C(19) F(7) 144.3(13) no
F(5) F(9) C(19) F(8) -79.4(14) no
F(5) F(9) C(19) C(18) -13(2) no
F(6) F(9) C(18) S(4) -108.3(11) no
F(6) F(9) C(18) F(4) 75.7(7) no
F(6) F(9) C(18) F(5) -157.4(11) no
F(6) F(9) C(18) F(6) -0.0(3) no
F(6) F(9) C(18) F(7) -5.3(4) no
F(6) F(9) C(18) F(8) 104.3(7) no
F(6) F(9) C(18) C(19) 10.4(11) no
F(6) F(9) C(19) S(4) -127.6(13) no
F(6) F(9) C(19) F(4) 105.8(15) no
F(6) F(9) C(19) F(5) -152.7(14) no
F(6) F(9) C(19) F(6) 0.0(4) no
F(6) F(9) C(19) F(7) -8.5(5) no
F(6) F(9) C(19) F(8) 127.9(13) no
F(6) F(9) C(19) C(18) -166(3) no
F(8) F(9) C(18) S(4) 147.4(15) no
F(8) F(9) C(18) F(4) -28.6(4) no
F(8) F(9) C(18) F(5) 98.3(10) no
F(8) F(9) C(18) F(6) -104.3(7) no
F(8) F(9) C(18) F(7) -109.6(8) no
F(8) F(9) C(18) F(8) 0.0(3) no
F(8) F(9) C(18) C(19) -93.9(14) no
F(8) F(9) C(19) S(4) 104.5(11) no
F(8) F(9) C(19) F(4) -22.1(5) no
F(8) F(9) C(19) F(5) 79.4(13) no
F(8) F(9) C(19) F(6) -127.9(13) no
F(8) F(9) C(19) F(7) -136.3(15) no
F(8) F(9) C(19) F(8) -0.0(3) no
F(8) F(9) C(19) C(18) 66.0(16) no
S(4) O(5) O(7) S(4) 0.00(5) no
S(4) O(6) O(8) S(4) 0.00(5) no
Ni(1) N(1) C(1) C(2) -56.1(4) no
Ni(1) N(1) C(10) C(9) -43.4(4) no
Ni(1) N(1) C(11) C(12) -32.9(4) no
C(1) N(1) C(10) C(9) -164.5(3) no
C(10) N(1) C(1) C(2) 59.2(5) no
C(1) N(1) C(11) C(12) 93.2(4) no
C(11) N(1) C(1) C(2) 177.0(3) no
C(10) N(1) C(11) C(12) -147.3(4) no
C(11) N(1) C(10) C(9) 77.9(4) no
Ni(1) N(2) C(3) C(2) 64.9(4) no
Ni(1) N(2) C(4) C(5) -37.4(4) no
C(3) N(2) C(4) C(5) -166.3(3) no
C(4) N(2) C(3) C(2) -170.2(3) no
Ni(1) N(3) C(5) C(4) -44.4(3) no
Ni(1) N(3) C(6) C(7) -55.6(4) no
Ni(1) N(3) C(14) C(15) -32.9(4) no
C(5) N(3) C(6) C(7) 59.2(5) no
C(6) N(3) C(5) C(4) -165.5(3) no
C(5) N(3) C(14) C(15) -146.8(4) no
C(14) N(3) C(5) C(4) 77.0(4) no
C(6) N(3) C(14) C(15) 93.7(4) no
C(14) N(3) C(6) C(7) 176.8(4) no
Ni(1) N(4) C(8) C(7) 65.4(4) no
Ni(1) N(4) C(9) C(10) -36.2(4) no
C(8) N(4) C(9) C(10) -165.0(3) no
C(9) N(4) C(8) C(7) -169.7(3) no
N(1) C(1) C(2) C(3) 64.4(5) no
C(1) C(2) C(3) N(2) -66.3(5) no
N(2) C(4) C(5) N(3) 57.2(5) no
N(3) C(6) C(7) C(8) 63.0(6) no
C(6) C(7) C(8) N(4) -65.4(5) no
N(4) C(9) C(10) N(1) 55.5(5) no
N(1) C(11) C(12) S(1) 59.4(5) no
N(3) C(14) C(15) S(2) 61.0(5) no
S(4) C(18) C(19) S(4) 0.00(4) no
S(4) C(18) C(19) F(4) -114.9(11) no
S(4) C(18) C(19) F(5) 129(4) no
S(4) C(18) C(19) F(6) 128.2(17) no
S(4) C(18) C(19) F(7) 107(4) no
S(4) C(18) C(19) F(8) -111.9(4) no
S(4) C(18) C(19) F(9) 142.5(13) no
F(4) C(18) C(19) S(4) 114.9(11) no
F(4) C(18) C(19) F(4) 0.0(4) no
F(4) C(18) C(19) F(5) -116(3) no
F(4) C(18) C(19) F(6) -117(3) no
F(4) C(18) C(19) F(7) -139(4) no
F(4) C(18) C(19) F(8) 3.1(11) no
F(4) C(18) C(19) F(9) -102.5(15) no
F(5) C(18) C(19) S(4) -129(4) no
F(5) C(18) C(19) F(4) 116(3) no
F(5) C(18) C(19) F(5) 0.0(5) no
F(5) C(18) C(19) F(6) -1(5) no
F(5) C(18) C(19) F(7) -23(7) no
F(5) C(18) C(19) F(8) 119(4) no
F(5) C(18) C(19) F(9) 13(3) no
F(6) C(18) C(19) S(4) -128.2(17) no
F(6) C(18) C(19) F(4) 117(3) no
F(6) C(18) C(19) F(5) 1(5) no
F(6) C(18) C(19) F(6) -0.0(4) no
F(6) C(18) C(19) F(7) -21.7(19) no
F(6) C(18) C(19) F(8) 119.9(17) no
F(6) C(18) C(19) F(9) 14(3) no
F(7) C(18) C(19) S(4) -107(4) no
F(7) C(18) C(19) F(4) 139(4) no
F(7) C(18) C(19) F(5) 23(7) no
F(7) C(18) C(19) F(6) 22(2) no
F(7) C(18) C(19) F(7) -0.0(10) no
F(7) C(18) C(19) F(8) 142(4) no
F(7) C(18) C(19) F(9) 36(5) no
F(8) C(18) C(19) S(4) 111.9(5) no
F(8) C(18) C(19) F(4) -3.1(10) no
F(8) C(18) C(19) F(5) -119(4) no
F(8) C(18) C(19) F(6) -119.9(17) no
F(8) C(18) C(19) F(7) -142(4) no
F(8) C(18) C(19) F(8) 0.0(3) no
F(8) C(18) C(19) F(9) -105.6(13) no
F(9) C(18) C(19) S(4) -142.5(15) no
F(9) C(18) C(19) F(4) 102.5(15) no
F(9) C(18) C(19) F(5) -13(3) no
F(9) C(18) C(19) F(6) -14(3) no
F(9) C(18) C(19) F(7) -36(5) no
F(9) C(18) C(19) F(8) 105.6(15) no
F(9) C(18) C(19) F(9) -0.0(7) no
